data_4342637
loop_
_publ_author_name
'Zhang, Jiangwei'
'Luo, Jianhui'
'Wang, Pingmei'
'Ding, Bin'
'Huang, Yichao'
'Zhao, Zhenlin'
'Zhang, Jin'
'Wei, Yongge'

_publ_section_title
;
 Step-by-Step Strategy from Achiral Precursors to Polyoxometalates-Based
 Chiral Organic-Inorganic Hybrids.
;
_journal_issue 6
_journal_name_full 'Inorganic chemistry'
_journal_page_first 2551
_journal_page_last 2559
_journal_paper_doi 10.1021/ic502622k
_journal_volume 54
_journal_year 2015
_chemical_absolute_configuration ad
_chemical_formula_moiety 'C10 H19 Al Mo6 N O24, 3(C16 H36 N), 1.5(C3 H7 N O)'
_chemical_formula_sum 'C62.5 H137.5 Al Mo6 N5.5 O25.5'
_chemical_formula_weight 1976.90
_chemical_name_systematic
;
 ? 
;
_space_group_crystal_system orthorhombic
_space_group_IT_number 19
_space_group_name_Hall 'P 2ac 2ab'
_space_group_name_H-M_alt 'P 21 21 21'
_symmetry_space_group_name_Hall 'P 2ac 2ab'
_symmetry_space_group_name_H-M 'P 21 21 21'
_atom_sites_solution_hydrogens geom
_audit_creation_date 2014-12-19
_audit_creation_method
;
Olex2 1.2
(compiled 2014.07.22 svn.r2960 for OlexSys, GUI svn.r4862)
;
_cell_angle_alpha 90.00
_cell_angle_beta 90.00
_cell_angle_gamma 90.00
_cell_formula_units_Z 8
_cell_length_a 13.6974(2)
_cell_length_b 49.3570(7)
_cell_length_c 25.1423(4)
_cell_measurement_reflns_used 1873
_cell_measurement_temperature 293(2)
_cell_measurement_theta_max 69.91
_cell_measurement_theta_min 3.21
_cell_volume 16997.8(4)
_computing_molecular_graphics 'Olex2 (Dolomanov et al., 2009)'
_computing_publication_material 'Olex2 (Dolomanov et al., 2009)'
_computing_structure_refinement 'SHELXL-97 (Sheldrick, 1997)'
_computing_structure_solution 'SHELXS-97 (Sheldrick, 1990)'
_diffrn_ambient_temperature 293(2)
_diffrn_detector_area_resol_mean 16.0971
_diffrn_measured_fraction_theta_full 0.997
_diffrn_measured_fraction_theta_max 0.997
_diffrn_measurement_device_type 'Xcalibur, Eos, Gemini'
_diffrn_measurement_method '\w scans'
_diffrn_radiation_monochromator graphite
_diffrn_radiation_type CuK\a
_diffrn_radiation_wavelength 1.54184
_diffrn_reflns_av_R_equivalents 0.0505
_diffrn_reflns_av_unetI/netI 0.0611
_diffrn_reflns_limit_h_max 16
_diffrn_reflns_limit_h_min -16
_diffrn_reflns_limit_k_max 57
_diffrn_reflns_limit_k_min -59
_diffrn_reflns_limit_l_max 30
_diffrn_reflns_limit_l_min -24
_diffrn_reflns_number 73747
_diffrn_reflns_theta_full 69.91
_diffrn_reflns_theta_max 69.91
_diffrn_reflns_theta_min 3.21
_diffrn_source 'fine-focus sealed tube'
_exptl_absorpt_coefficient_mu 7.730
_exptl_absorpt_correction_T_max 0.213
_exptl_absorpt_correction_T_min 0.086
_exptl_absorpt_correction_type multi-scan
_exptl_crystal_colour colorless
_exptl_crystal_density_diffrn 1.546
_exptl_crystal_density_method 'not measured'
_exptl_crystal_description block
_exptl_crystal_F_000 8168.0
_exptl_crystal_size_max 0.4
_exptl_crystal_size_mid 0.35
_exptl_crystal_size_min 0.2
_refine_diff_density_max 0.494
_refine_diff_density_min -0.793
_refine_diff_density_rms 0.160
_refine_ls_abs_structure_details 'Flack H D (1983), Acta Cryst. A39, 876-881'
_refine_ls_abs_structure_Flack 0.067
_refine_ls_extinction_method none
_refine_ls_goodness_of_fit_ref 1.032
_refine_ls_hydrogen_treatment mixed
_refine_ls_matrix_type full
_refine_ls_number_parameters 1598
_refine_ls_number_reflns 30433
_refine_ls_number_restraints 132
_refine_ls_restrained_S_all 1.098
_refine_ls_R_factor_all 0.0525
_refine_ls_R_factor_gt 0.0498
_refine_ls_shift/su_max 0.000
_refine_ls_shift/su_mean 0.000
_refine_ls_structure_factor_coef Fsqd
_refine_ls_weighting_details 'calc w=1/[\s^2^(Fo^2^)+(0.0676P)^2^+243.3067P] where P=(Fo^2^+2Fc^2^)/3'
_refine_ls_weighting_scheme calc
_refine_ls_wR_factor_gt 0.0974
_refine_ls_wR_factor_ref 0.1018
_reflns_number_gt 30244
_reflns_number_total 30433
_reflns_threshold_expression 'I > 2\s(I)'
_cod_data_source_file ic502622k_si_002.cif
_cod_data_source_block compound7
_cod_depositor_comments 'Adding full bibliography for 4342631--4342637.cif.'
_cod_original_cell_volume 16997.8(5)
_cod_database_code 4342637
_shelxl_version_number 2013-4
_refine_ls_abs_structure_hooft 0.022
_olex2_refinement_description
;
1. Twinned data refinement
 Scales: 0.50(2) 0.50(2)
2. Fixed Uiso
 At 1.2 times of:
  All C(H) groups, {H1C,H1D,H1E} of N1, All C(H,H) groups
 At 1.5 times of:
  All C(H,H,H) groups, {H2A,H2B,H2C} of N2
3. Restrained distances
 C1AA-C41
 1.53 with sigma of 0.01
 C54-C53
 1.53 with sigma of 0.01
 C19-C20
 1.53 with sigma of 0.01
 C38-C39
 1.53 with sigma of 0.01
 H50A-H65B
 2.2 with sigma of 0.01
 H36A-H42C
 2.2 with sigma of 0.01
 H36A-H42A
 2.2 with sigma of 0.01
 C42-C1AA
 1.53 with sigma of 0.01
4. Rigid bond restraints
 C99, C111
 with sigma for 1-2 distances of 0.01 and sigma for 1-3 distances of 0.01
 C38, C39
 with sigma for 1-2 distances of 0.01 and sigma for 1-3 distances of 0.01
 C26, C27
 with sigma for 1-2 distances of 0.01 and sigma for 1-3 distances of 0.01
5. Uiso/Uaniso restraints and constraints
O32 \\sim O33 \\sim O34 \\sim O35 \\sim O36 \\sim O31: within 1.7A with sigma
of 0.04 and sigma for terminal atoms of 0.08
O37 \\sim O45 \\sim O46: within 1.7A with sigma of 0.04 and sigma for terminal
atoms of 0.08
C2 \\sim C3 \\sim C1: within 1.7A with sigma of 0.04 and sigma for terminal
atoms of 0.08
C54 \\sim C66: within 1.7A with sigma of 0.04 and sigma for terminal atoms of
0.08
N8 \\sim N7: within 1.7A with sigma of 0.04 and sigma for terminal atoms of 0.08
N4 \\sim N3: within 1.7A with sigma of 0.04 and sigma for terminal atoms of 0.08
C117: within 1.7A with sigma of 0.04 and sigma for terminal atoms of 0.08
C19 \\sim C20: within 1.7A with sigma of 0.04 and sigma for terminal atoms of
0.08
C38 \\sim C39: within 1.7A with sigma of 0.04 and sigma for terminal atoms of
0.08
Uanis(Mo11) \\sim Ueq, Uanis(O26) \\sim Ueq, Uanis(O27) \\sim Ueq, Uanis(O28)
\\sim Ueq, Uanis(O29) \\sim Ueq, Uanis(O35) \\sim Ueq, Uanis(O48) \\sim Ueq,
Uanis(O2) \\sim Ueq, Uanis(O30) \\sim Ueq, Uanis(O43) \\sim Ueq: with sigma of
0.0005 and sigma for terminal atoms of 0.001
Uanis(C7) \\sim Ueq, Uanis(C14) \\sim Ueq, Uanis(O25) \\sim Ueq, Uanis(O3)
\\sim Ueq, Uanis(O4) \\sim Ueq, Uanis(C18) \\sim Ueq: with sigma of 0.0005 and
sigma for terminal atoms of 0.001
Uanis(C37) \\sim Ueq, Uanis(C98) \\sim Ueq, Uanis(C4) \\sim Ueq, Uanis(C39)
\\sim Ueq, Uanis(C1AA) \\sim Ueq: with sigma of 0.1 and sigma for terminal
atoms of 0.2
Uanis(C1) \\sim Ueq, Uanis(C2) \\sim Ueq, Uanis(C3) \\sim Ueq, Uanis(C8) \\sim
Ueq, Uanis(C40) \\sim Ueq, Uanis(O23) \\sim Ueq, Uanis(C70) \\sim Ueq,
Uanis(C89) \\sim Ueq, Uanis(C108) \\sim Ueq, Uanis(C122) \\sim Ueq, Uanis(C9)
\\sim Ueq, Uanis(C10) \\sim Ueq: with sigma of 0.01 and sigma for terminal
atoms of 0.02
Uanis(O1) \\sim Ueq, Uanis(O22) \\sim Ueq, Uanis(O5) \\sim Ueq, Uanis(O6) \\sim
Ueq, Uanis(O39) \\sim Ueq, Uanis(O40) \\sim Ueq, Uanis(O41) \\sim Ueq,
Uanis(O44) \\sim Ueq, Uanis(C103) \\sim Ueq, Uanis(C107) \\sim Ueq, Uanis(C69)
\\sim Ueq, Uanis(C90) \\sim Ueq, Uanis(C38) \\sim Ueq: with sigma of 0.01 and
sigma for terminal atoms of 0.02
Uanis(O21) \\sim Ueq, Uanis(O20) \\sim Ueq, Uanis(Al1) \\sim Ueq: with sigma of
0.001 and sigma for terminal atoms of 0.002
Uanis(Al2) \\sim Ueq, Uanis(C36) \\sim Ueq: with sigma of 0.0001 and sigma for
terminal atoms of 0.0002
Uanis(C119) \\sim Ueq, Uanis(O22) \\sim Ueq, Uanis(C67) \\sim Ueq, Uanis(C79)
\\sim Ueq, Uanis(C28) \\sim Ueq, Uanis(C117) \\sim Ueq: with sigma of 0.01 and
sigma for terminal atoms of 0.02
Uanis(C88) \\sim Ueq: with sigma of 0.001 and sigma for terminal atoms of 0.002
Uanis(Al2) \\sim Ueq: with sigma of 0.00001 and sigma for terminal atoms of
0.00002
Uanis(C98) \\sim Ueq, Uanis(C118) \\sim Ueq: with sigma of 0.01 and sigma for
terminal atoms of 0.02
Uanis(Mo5) \\sim Ueq, Uanis(O22) \\sim Ueq: with sigma of 0.001 and sigma for
terminal atoms of 0.002
Uanis(C27) = Uanis(C36)
Uanis(O34) = Uanis(O33)
Uanis(O41) = Uanis(O44) = Uanis(O39) = Uanis(O40)
Uanis(O6) = Uanis(O1) = Uanis(O5)
Uanis(C43) = Uanis(C47)
Uanis(C83) = Uanis(C91)
Uanis(C111) = Uanis(C99)
Uanis(O32) = Uanis(O33) = Uanis(O31)
Uanis(O37) = Uanis(O38)
Uanis(O46) = Uanis(O45)
Uanis(C2) = Uanis(C1)
Uanis(C53) = Uanis(C57)
Uanis(C54) = Uanis(C58)
Uanis(N8) = Uanis(N3)
Uanis(C109) = Uanis(C105)
Uanis(C19) = Uanis(C20)
Uanis(C38) = Uanis(C39)
Uanis(N7) = Uanis(N8) = Uanis(N4) = Uanis(N6) = Uanis(N5)
Uanis(O8) = Uanis(O9)
Uanis(O14) = Uanis(O13)
Uanis(C67) = Uanis(C79)
Uanis(C124) = Uanis(C123)
Uanis(C103) = Uanis(C107)
Uanis(O3) = Uanis(O4)
Uanis(C11) = Uanis(C13)
Uanis(O16) = Uanis(O15)
Uanis(C6) = Uanis(C5)
Uanis(C92) = Uanis(C85)
Uanis(O12) = Uanis(O36)
Uanis(O9) = Uanis(O7)
Uanis(Mo1) = Uanis(Mo7)
Uanis(Mo2) = Uanis(Mo8)
Uanis(Mo3) = Uanis(Mo9)
Uanis(Mo4) = Uanis(Mo10)
6.a Secondary CH2 refined with riding coordinates:
 C107(H10D,H10E), C105(H10F,H10G), C13(H13A,H13B), C104(H10H,H10I), C83(H83A,
 H83B), C11(H11A,H11B), C111(H11C,H11D), C108(H10J,H10K), C12(H12A,H12B),
 C91(H91A,H91B), C15(H15A,H15B), C103(H10L,H10M), C17(H17A,H17B), C112(H11E,
 H11F), C16(H16A,H16B), C5(H5A,H5B), C56(H56A,H56B), C99(H99A,H99B), C48(H48A,
 H48B), C21(H21A,H21B), C109(H10N,H10O), C43(H43A,H43B), C92(H92A,H92B), C2(H2D,
 H2E), C51(H51A,H51B), C1(H1A,H1B), C32(H32A,H32B), C47(H47A,H47B), C79(H79A,
 H79B), C29(H29A,H29B), C80(H80A,H80B), C113(H11G,H11H), C95(H95A,H95B),
 C93(H93A,H93B), C7(H7A,H7B), C22(H22A,H22B), C75(H75A,H75B), C88(H88A,H88B),
 C84(H84A,H84B), C96(H96A,H96B), C9(H9A,H9B), C68(H68A,H68B), C3(H3A,H3B),
 C60(H60A,H60B), C6(H6A,H6B), C81(H81A,H81B), C28(H28A,H28B), C63(H63A,H63B),
 C25(H25A,H25B), C33(H33A,H33B), C23(H23A,H23B), C89(H89A,H89B), C34(H34A,H34B),
  C100(H10S,H10T), C71(H71A,H71B), C87(H87A,H87B), C101(H10U,H10V), C76(H76A,
 H76B), C26(H26A,H26B), C97(H97A,H97B), C30(H30A,H30B), C67(H67A,H67B),
 C59(H59A,H59B), C44(H44A,H44B), C61(H61A,H61B), C19(H19A,H19B), C77(H77A,H77B),
  C55(H55A,H55B), C69(H69A,H69B), C73(H73A,H73B), C0AA(H0AA,H0AB), C85(H85A,
 H85B), C57(H57A,H57B), C40(H40A,H40B), C64(H64A,H64B), C72(H72A,H72B),
 C45(H45A,H45B), C52(H52A,H52B), C49(H49A,H49B), C41(H41A,H41B), C65(H65A,H65B),
  C27(H27A,H27B), C38(H38A,H38B), C37(H37A,H37B), C1AA(H1AA,H1AB), C53(H53A,
 H53B)
6.b Aromatic/amide H refined with riding coordinates:
 C122(H122), C125(H125), C119(H119)
6.c Idealised Me refined as rotating group:
 N2(H2A,H2B,H2C), C98(H98A,H98B,H98C), N1(H1C,H1D,H1E), C106(H10P,H10Q,H10R),
 C102(H10W,H10X,H10Y), C86(H86A,H86B,H86C), C82(H82A,H82B,H82C), C58(H58A,H58B,
 H58C), C24(H24A,H24B,H24C), C74(H74A,H74B,H74C), C114(H11I,H11J,H11K),
 C62(H62A,H62B,H62C), C35(H35A,H35B,H35C), C121(H12C,H12D,H12E), C94(H94A,H94B,
 H94C), C66(H66A,H66B,H66C), C70(H70A,H70B,H70C), C110(H11L,H11M,H11N),
 C46(H46A,H46B,H46C), C50(H50A,H50B,H50C), C90(H90A,H90B,H90C), C31(H31A,H31B,
 H31C), C39(H39A,H39B,H39C), C10(H10A,H10B,H10C), C78(H78A,H78B,H78C),
 C120(H12F,H12G,H12H), C117(H11O,H11P,H11Q), C124(H12I,H12J,H12K), C20(H20A,
 H20B,H20C), C123(H12L,H12M,H12N), C54(H54A,H54B,H54C), C118(H11R,H11S,H11T),
 C36(H36A,H36B,H36C), C42(H42A,H42B,H42C)
;

loop_
_space_group_symop_id
_space_group_symop_operation_xyz
1 'x, y, z'
2 '-x+1/2, -y, z+1/2'
3 'x+1/2, -y+1/2, -z'
4 '-x, y+1/2, -z+1/2'

loop_
_atom_site_label
_atom_site_type_symbol
_atom_site_fract_x
_atom_site_fract_y
_atom_site_fract_z
_atom_site_U_iso_or_equiv
_atom_site_adp_type
_atom_site_occupancy
_atom_site_site_symmetry_order
_atom_site_calc_flag
_atom_site_refinement_flags_posn
_atom_site_refinement_flags_adp
Mo7 Mo 0.11461(11) 0.15984(3) 0.08466(6) 0.0128(2) Uani 1 1 d . .
Mo11 Mo 0.44438(11) 0.14811(3) -0.05620(6) 0.0147(3) Uani 1 1 d . U
Mo8 Mo 0.04137(12) 0.09737(3) 0.05423(7) 0.0175(2) Uani 1 1 d . .
Mo10 Mo 0.37175(11) 0.08557(3) -0.08626(7) 0.0151(2) Uani 1 1 d . .
Mo5 Mo -0.10010(11) -0.15807(3) 0.08328(6) 0.0174(3) Uani 1 1 d . U
Mo9 Mo 0.17240(12) 0.05983(3) -0.03057(7) 0.0175(2) Uani 1 1 d . .
Mo4 Mo -0.16402(11) -0.18942(3) -0.02868(6) 0.0151(2) Uani 1 1 d . .
Mo1 Mo -0.34771(11) -0.06794(3) 0.02648(6) 0.0128(2) Uani 1 1 d . .
Mo12 Mo 0.31504(10) 0.18541(3) 0.02958(6) 0.0084(3) Uani 1 1 d . .
Mo2 Mo -0.41118(12) -0.09981(3) -0.08551(7) 0.0175(2) Uani 1 1 d . .
Mo3 Mo -0.32153(12) -0.16102(3) -0.11107(7) 0.0175(2) Uani 1 1 d . .
Mo6 Mo -0.19115(14) -0.09702(3) 0.10918(7) 0.0235(4) Uani 1 1 d . .
Al1 Al -0.2567(4) -0.12885(10) -0.0013(2) 0.0062(9) Uani 1 1 d . U
Al2 Al 0.2429(4) 0.12258(9) -0.0006(2) 0.0033(8) Uani 1 1 d . U
O4 O -0.2686(9) -0.0949(2) -0.0372(5) 0.0115(17) Uani 1 1 d . U
O2 O -0.2460(8) -0.1622(2) 0.0343(5) 0.009(2) Uani 1 1 d . U
O27 O 0.2760(8) 0.1544(2) -0.0384(4) 0.005(2) Uani 1 1 d . U
O5 O -0.1924(9) -0.1454(2) -0.0588(5) 0.0132(14) Uani 1 1 d . U
O26 O 0.2155(8) 0.1027(2) -0.0632(5) 0.008(2) Uani 1 1 d . U
O3 O -0.3201(9) -0.1118(2) 0.0566(5) 0.0115(17) Uani 1 1 d . U
O36 O 0.1751(9) 0.1846(2) 0.0362(5) 0.0149(19) Uani 1 1 d . U
O33 O 0.3115(10) 0.0608(2) -0.0370(5) 0.0168(14) Uani 1 1 d . U
O1 O -0.3747(9) -0.1382(2) -0.0340(5) 0.0132(14) Uani 1 1 d . U
O9 O -0.2932(10) -0.1888(3) -0.0588(6) 0.0185(16) Uani 1 1 d . .
O28 O 0.2064(10) 0.0911(3) 0.0383(5) 0.017(3) Uani 1 1 d . U
O38 O -0.0021(11) 0.1711(3) 0.0788(6) 0.023(2) Uani 1 1 d . .
O30 O 0.2676(8) 0.1426(2) 0.0624(5) 0.007(2) Uani 1 1 d . U
O12 O -0.2209(9) -0.0690(2) 0.0571(6) 0.0149(19) Uani 1 1 d . .
O6 O -0.1370(9) -0.1194(2) 0.0324(5) 0.0132(14) Uani 1 1 d . U
O46 O 0.4522(13) 0.1750(3) -0.0983(7) 0.034(3) Uani 1 1 d . U
O7 O -0.4452(10) -0.0860(3) -0.0168(5) 0.0185(16) Uani 1 1 d . .
O48 O 0.3205(9) 0.2132(2) -0.0113(5) 0.013(2) Uani 1 1 d . U
O11 O -0.1815(11) -0.1346(3) 0.1250(5) 0.023(3) Uani 1 1 d . .
O35 O 0.4299(9) 0.1662(2) 0.0114(5) 0.011(2) Uani 1 1 d . U
O10 O -0.0679(9) -0.1706(3) 0.0130(5) 0.014(3) Uani 1 1 d . .
O20 O -0.1750(10) -0.2192(3) 0.0055(5) 0.017(3) Uani 1 1 d . U
O29 O 0.3738(9) 0.1118(3) -0.0087(5) 0.014(3) Uani 1 1 d . U
O13 O -0.3353(11) -0.0383(3) -0.0075(6) 0.026(2) Uani 1 1 d . .
O39 O 0.0299(12) 0.0702(3) 0.0960(7) 0.0307(19) Uani 1 1 d . U
O31 O 0.0940(10) 0.1223(2) 0.1045(5) 0.0168(14) Uani 1 1 d . U
C107 C -0.0037(13) 0.2647(4) 0.0834(8) 0.013(3) Uani 1 1 d . U
H10D H -0.0347 0.2756 0.0561 0.016 Uiso 1 1 calc R .
H10E H 0.0009 0.2757 0.1152 0.016 Uiso 1 1 calc R .
O22 O -0.1170(11) -0.1877(3) 0.1172(6) 0.028(3) Uani 1 1 d . U
O37 O 0.1581(11) 0.1716(3) 0.1440(6) 0.023(2) Uani 1 1 d . U
O25 O 0.1116(9) 0.1334(2) 0.0065(5) 0.011(2) Uani 1 1 d . U
O32 O 0.0553(10) 0.0793(2) -0.0127(5) 0.0168(14) Uani 1 1 d . U
O19 O -0.0960(10) -0.1968(3) -0.0820(6) 0.022(3) Uani 1 1 d . .
O34 O 0.3909(10) 0.1226(2) -0.1061(6) 0.0168(14) Uani 1 1 d . U
N5 N 0.3761(13) -0.0192(3) -0.0616(7) 0.0211(14) Uani 1 1 d . .
O43 O 0.4875(11) 0.0746(3) -0.0816(7) 0.029(3) Uani 1 1 d . U
O42 O 0.1380(12) 0.0486(3) -0.0924(6) 0.027(3) Uani 1 1 d . .
O14 O -0.4195(11) -0.0603(3) 0.0810(7) 0.026(2) Uani 1 1 d . .
N8 N 0.0983(13) 0.2579(3) 0.0652(7) 0.0211(14) Uani 1 1 d . U
O21 O 0.0137(12) -0.1473(3) 0.1010(6) 0.029(3) Uani 1 1 d . U
O15 O -0.3930(15) -0.0703(3) -0.1195(7) 0.040(3) Uani 1 1 d . .
O44 O 0.3294(12) 0.0732(3) -0.1449(7) 0.0307(19) Uani 1 1 d . U
O47 O 0.3480(10) 0.1969(3) 0.0909(6) 0.019(3) Uani 1 1 d . .
O41 O 0.1654(12) 0.0321(3) 0.0113(7) 0.0307(19) Uani 1 1 d . U
N7 N 0.3658(13) 0.2316(3) -0.4448(7) 0.0211(14) Uani 1 1 d . U
O8 O -0.3282(10) -0.1234(3) -0.1270(5) 0.0185(16) Uani 1 1 d . .
O45 O 0.5593(13) 0.1361(3) -0.0474(7) 0.034(3) Uani 1 1 d . U
O40 O -0.0727(12) 0.1091(3) 0.0467(7) 0.0307(19) Uani 1 1 d . U
C105 C 0.0434(16) 0.2353(5) -0.0801(9) 0.025(3) Uani 1 1 d . .
H10F H 0.0097 0.2187 -0.0705 0.030 Uiso 1 1 calc R .
H10G H 0.1105 0.2306 -0.0885 0.030 Uiso 1 1 calc R .
O16 O -0.5264(15) -0.1115(3) -0.1018(7) 0.040(3) Uani 1 1 d . .
C13 C 0.2165(15) 0.1622(4) -0.0823(10) 0.023(3) Uani 1 1 d . .
H13A H 0.2552 0.1614 -0.1146 0.027 Uiso 1 1 calc R .
H13B H 0.1954 0.1807 -0.0774 0.027 Uiso 1 1 calc R .
C104 C 0.0426(16) 0.2544(4) -0.0328(8) 0.023(4) Uani 1 1 d . .
H10H H -0.0242 0.2586 -0.0230 0.027 Uiso 1 1 calc R .
H10I H 0.0751 0.2712 -0.0421 0.027 Uiso 1 1 calc R .
C83 C 0.4654(16) 0.2345(4) -0.4194(9) 0.022(3) Uani 1 1 d . .
H83A H 0.5126 0.2252 -0.4417 0.026 Uiso 1 1 calc R .
H83B H 0.4642 0.2252 -0.3854 0.026 Uiso 1 1 calc R .
C8 C -0.0902(16) -0.1034(4) -0.0562(10) 0.025(5) Uani 1 1 d . U
O24 O -0.2673(14) -0.0879(4) 0.1624(6) 0.036(4) Uani 1 1 d . .
C11 C 0.0638(15) 0.1443(4) -0.0412(9) 0.023(3) Uani 1 1 d . .
H11A H 0.0430 0.1627 -0.0340 0.027 Uiso 1 1 calc R .
H11B H 0.0059 0.1336 -0.0486 0.027 Uiso 1 1 calc R .
C111 C 0.1524(14) 0.2406(4) 0.1062(8) 0.016(3) Uani 1 1 d . U
H11C H 0.2184 0.2377 0.0935 0.020 Uiso 1 1 calc R .
H11D H 0.1209 0.2231 0.1080 0.020 Uiso 1 1 calc R .
O23 O -0.0747(14) -0.0859(3) 0.1257(7) 0.042(5) Uani 1 1 d . U
C4 C -0.4221(14) -0.1538(4) 0.0571(9) 0.023(4) Uani 1 1 d . U
O17 O -0.2481(14) -0.1706(3) -0.1631(6) 0.031(4) Uani 1 1 d . .
C108 C -0.0695(14) 0.2407(4) 0.0954(9) 0.022(4) Uani 1 1 d . U
H10J H -0.0875 0.2317 0.0625 0.026 Uiso 1 1 calc R .
H10K H -0.0347 0.2277 0.1174 0.026 Uiso 1 1 calc R .
C12 C 0.1594(15) 0.1154(4) -0.1028(9) 0.022(4) Uani 1 1 d . .
H12A H 0.1017 0.1044 -0.1093 0.027 Uiso 1 1 calc R .
H12B H 0.1971 0.1158 -0.1355 0.027 Uiso 1 1 calc R .
C91 C 0.3637(16) 0.2465(4) -0.4972(9) 0.022(3) Uani 1 1 d . .
H91A H 0.3759 0.2655 -0.4904 0.026 Uiso 1 1 calc R .
H91B H 0.2985 0.2450 -0.5119 0.026 Uiso 1 1 calc R .
C15 C 0.2716(16) 0.0837(4) 0.0806(9) 0.023(4) Uani 1 1 d . .
H15A H 0.2936 0.0653 0.0740 0.028 Uiso 1 1 calc R .
H15B H 0.2342 0.0834 0.1134 0.028 Uiso 1 1 calc R .
C103 C 0.0951(13) 0.2411(4) 0.0142(7) 0.013(3) Uani 1 1 d . U
H10L H 0.0633 0.2240 0.0220 0.016 Uiso 1 1 calc R .
H10M H 0.1617 0.2371 0.0036 0.016 Uiso 1 1 calc R .
C17 C 0.3309(17) 0.1299(4) 0.1021(9) 0.025(5) Uani 1 1 d . .
H17A H 0.2973 0.1300 0.1360 0.030 Uiso 1 1 calc R .
H17B H 0.3892 0.1409 0.1059 0.030 Uiso 1 1 calc R .
C112 C 0.1581(16) 0.2522(4) 0.1627(8) 0.022(4) Uani 1 1 d . .
H11E H 0.1809 0.2708 0.1613 0.027 Uiso 1 1 calc R .
H11F H 0.0937 0.2521 0.1786 0.027 Uiso 1 1 calc R .
C16 C 0.4234(18) 0.1010(5) 0.0379(10) 0.034(6) Uani 1 1 d . .
H16A H 0.4825 0.1114 0.0439 0.041 Uiso 1 1 calc R .
H16B H 0.4428 0.0825 0.0304 0.041 Uiso 1 1 calc R .
C5 C -0.1798(17) -0.0846(4) -0.0618(9) 0.024(3) Uani 1 1 d . .
H5A H -0.1641 -0.0672 -0.0459 0.029 Uiso 1 1 calc R .
H5B H -0.1922 -0.0816 -0.0993 0.029 Uiso 1 1 calc R .
C56 C 0.4426(19) -0.0096(5) 0.0325(10) 0.032(5) Uani 1 1 d . .
H56A H 0.5087 -0.0111 0.0190 0.038 Uiso 1 1 calc R .
H56B H 0.4233 -0.0270 0.0470 0.038 Uiso 1 1 calc R .
C99 C 0.1528(14) 0.2840(4) 0.0563(8) 0.016(3) Uani 1 1 d . U
H99A H 0.1449 0.2953 0.0876 0.020 Uiso 1 1 calc R .
H99B H 0.1230 0.2935 0.0267 0.020 Uiso 1 1 calc R .
C48 C -0.065(3) 0.0050(7) -0.0355(14) 0.064(10) Uani 1 1 d . .
H48A H -0.1039 0.0210 -0.0422 0.076 Uiso 1 1 calc R .
H48B H 0.0009 0.0109 -0.0267 0.076 Uiso 1 1 calc R .
O18 O -0.4339(13) -0.1708(3) -0.1280(7) 0.037(4) Uani 1 1 d . .
C21 C -0.1124(16) 0.1484(4) 0.2424(8) 0.019(4) Uani 1 1 d . .
H21A H -0.0883 0.1439 0.2776 0.023 Uiso 1 1 calc R .
H21B H -0.1720 0.1587 0.2468 0.023 Uiso 1 1 calc R .
C14 C 0.1272(14) 0.1443(4) -0.0891(8) 0.018(4) Uani 1 1 d . U
C109 C -0.1583(16) 0.2497(5) 0.1233(9) 0.025(3) Uani 1 1 d . .
H10N H -0.1400 0.2565 0.1581 0.030 Uiso 1 1 calc R .
H10O H -0.1870 0.2646 0.1036 0.030 Uiso 1 1 calc R .
C43 C -0.011(2) 0.0100(5) 0.0870(13) 0.046(5) Uani 1 1 d . .
H43A H -0.0173 0.0200 0.1200 0.055 Uiso 1 1 calc R .
H43B H 0.0222 0.0218 0.0619 0.055 Uiso 1 1 calc R .
N6 N 0.6199(13) 0.1249(3) -0.2147(7) 0.0211(14) Uani 1 1 d . .
C92 C 0.436(2) 0.2368(5) -0.5390(12) 0.047(5) Uani 1 1 d . .
H92A H 0.5010 0.2361 -0.5236 0.056 Uiso 1 1 calc R .
H92B H 0.4189 0.2186 -0.5502 0.056 Uiso 1 1 calc R .
C2 C -0.3324(17) -0.1735(4) 0.0606(9) 0.027(3) Uani 1 1 d . U
H2D H -0.3173 -0.1770 0.0977 0.032 Uiso 1 1 calc R .
H2E H -0.3492 -0.1907 0.0441 0.032 Uiso 1 1 calc R .
N11 N 0.4911(19) 0.1815(6) 0.2592(13) 0.062(8) Uani 1 1 d . .
C51 C 0.4795(14) -0.0187(4) -0.0870(11) 0.025(5) Uani 1 1 d . .
H51A H 0.5253 -0.0273 -0.0630 0.031 Uiso 1 1 calc R .
H51B H 0.4784 -0.0291 -0.1198 0.031 Uiso 1 1 calc R .
C1 C -0.4510(17) -0.1505(4) -0.0028(9) 0.027(3) Uani 1 1 d . U
H1A H -0.4660 -0.1682 -0.0174 0.032 Uiso 1 1 calc R .
H1B H -0.5094 -0.1395 -0.0052 0.032 Uiso 1 1 calc R .
C32 C -0.1696(15) 0.1281(4) 0.1566(8) 0.021(4) Uani 1 1 d . .
H32A H -0.1164 0.1366 0.1374 0.025 Uiso 1 1 calc R .
H32B H -0.1836 0.1110 0.1393 0.025 Uiso 1 1 calc R .
C47 C -0.109(2) -0.0113(5) 0.0128(12) 0.046(5) Uani 1 1 d . .
H47A H -0.1759 -0.0164 0.0041 0.055 Uiso 1 1 calc R .
H47B H -0.0722 -0.0279 0.0176 0.055 Uiso 1 1 calc R .
N2 N 0.0647(16) 0.1550(4) -0.1347(9) 0.036(5) Uani 1 1 d . .
H2B H 0.0193 0.1428 -0.1430 0.055 Uiso 1 1 calc GR .
H2C H 0.1024 0.1580 -0.1630 0.055 Uiso 1 1 calc GR .
C79 C 0.589(2) 0.1004(5) -0.2474(10) 0.038(4) Uani 1 1 d . U
H79A H 0.5649 0.1068 -0.2815 0.046 Uiso 1 1 calc R .
H79B H 0.6462 0.0894 -0.2543 0.046 Uiso 1 1 calc R .
N3 N -0.1361(13) 0.1224(3) 0.2134(7) 0.0211(14) Uani 1 1 d . U
C29 C 0.004(2) 0.0960(5) 0.2582(9) 0.036(6) Uani 1 1 d . .
H29A H 0.0379 0.1115 0.2729 0.043 Uiso 1 1 calc R .
H29B H -0.0442 0.0901 0.2841 0.043 Uiso 1 1 calc R .
C18 C 0.3617(16) 0.1012(4) 0.0901(9) 0.025(4) Uani 1 1 d . U
C80 C 0.514(2) 0.0832(5) -0.2239(11) 0.039(6) Uani 1 1 d . .
H80A H 0.4530 0.0929 -0.2219 0.047 Uiso 1 1 calc R .
H80B H 0.5335 0.0782 -0.1881 0.047 Uiso 1 1 calc R .
C113 C 0.2252(19) 0.2359(5) 0.1952(9) 0.030(5) Uani 1 1 d . .
H11G H 0.2917 0.2391 0.1836 0.036 Uiso 1 1 calc R .
H11H H 0.2108 0.2168 0.1903 0.036 Uiso 1 1 calc R .
C95 C 0.3531(14) 0.2015(4) -0.4530(8) 0.020(4) Uani 1 1 d . .
H95A H 0.4072 0.1950 -0.4744 0.023 Uiso 1 1 calc R .
H95B H 0.3575 0.1927 -0.4187 0.023 Uiso 1 1 calc R .
C93 C 0.437(3) 0.2554(6) -0.5865(13) 0.060(10) Uani 1 1 d . .
H93A H 0.4543 0.2732 -0.5737 0.072 Uiso 1 1 calc R .
H93B H 0.4892 0.2494 -0.6095 0.072 Uiso 1 1 calc R .
C7 C -0.0619(15) -0.1076(4) 0.0011(8) 0.020(4) Uani 1 1 d . U
H7A H -0.0048 -0.1192 0.0025 0.024 Uiso 1 1 calc R .
H7B H -0.0441 -0.0902 0.0164 0.024 Uiso 1 1 calc R .
C98 C 0.3313(19) 0.1593(5) -0.5456(12) 0.044(7) Uani 1 1 d . U
H98A H 0.3008 0.1661 -0.5774 0.066 Uiso 1 1 calc GR .
H98B H 0.3451 0.1404 -0.5498 0.066 Uiso 1 1 calc GR .
H98C H 0.3911 0.1690 -0.5394 0.066 Uiso 1 1 calc GR .
C22 C -0.0373(18) 0.1660(5) 0.2145(10) 0.031(5) Uani 1 1 d . .
H22A H 0.0206 0.1552 0.2074 0.038 Uiso 1 1 calc R .
H22B H -0.0636 0.1718 0.1805 0.038 Uiso 1 1 calc R .
C75 C 0.6509(18) 0.1168(5) -0.1584(9) 0.029(5) Uani 1 1 d . .
H75A H 0.5955 0.1082 -0.1412 0.034 Uiso 1 1 calc R .
H75B H 0.6651 0.1332 -0.1387 0.034 Uiso 1 1 calc R .
C88 C 0.2834(18) 0.2317(5) -0.3535(9) 0.029(5) Uani 1 1 d . U
H88A H 0.2764 0.2121 -0.3546 0.035 Uiso 1 1 calc R .
H88B H 0.3436 0.2359 -0.3351 0.035 Uiso 1 1 calc R .
C84 C 0.5011(18) 0.2636(5) -0.4102(12) 0.039(6) Uani 1 1 d . .
H84A H 0.4990 0.2734 -0.4436 0.047 Uiso 1 1 calc R .
H84B H 0.4575 0.2726 -0.3854 0.047 Uiso 1 1 calc R .
C96 C 0.2601(16) 0.1928(4) -0.4791(10) 0.028(5) Uani 1 1 d . .
H96A H 0.2474 0.2044 -0.5093 0.034 Uiso 1 1 calc R .
H96B H 0.2068 0.1951 -0.4541 0.034 Uiso 1 1 calc R .
C9 C -0.0032(17) -0.0892(5) -0.0834(11) 0.034(5) Uani 1 1 d . U
H9A H 0.0097 -0.0728 -0.0634 0.041 Uiso 1 1 calc R .
H9B H 0.0531 -0.1009 -0.0787 0.041 Uiso 1 1 calc R .
C68 C 0.747(2) 0.1622(5) -0.2176(10) 0.036(6) Uani 1 1 d . .
H68A H 0.7778 0.1567 -0.1844 0.044 Uiso 1 1 calc R .
H68B H 0.6959 0.1750 -0.2095 0.044 Uiso 1 1 calc R .
C3 C -0.4019(16) -0.1274(5) 0.0816(9) 0.027(5) Uani 1 1 d . U
H3A H -0.3867 -0.1302 0.1188 0.033 Uiso 1 1 calc R .
H3B H -0.4607 -0.1165 0.0798 0.033 Uiso 1 1 calc R .
N1 N -0.5130(16) -0.1684(5) 0.0836(14) 0.064(8) Uani 1 1 d . .
H1D H -0.5652 -0.1577 0.0811 0.076 Uiso 1 1 calc GR .
H1E H -0.5002 -0.1716 0.1177 0.076 Uiso 1 1 calc GR .
C60 C 0.253(2) -0.0550(7) -0.0217(15) 0.059(9) Uani 1 1 d . .
H60A H 0.2411 -0.0429 0.0079 0.071 Uiso 1 1 calc R .
H60B H 0.2012 -0.0529 -0.0475 0.071 Uiso 1 1 calc R .
C6 C -0.1148(17) -0.1304(4) -0.0853(9) 0.024(3) Uani 1 1 d . .
H6A H -0.1347 -0.1264 -0.1215 0.029 Uiso 1 1 calc R .
H6B H -0.0566 -0.1415 -0.0870 0.029 Uiso 1 1 calc R .
C81 C 0.501(2) 0.0566(5) -0.2590(12) 0.048(8) Uani 1 1 d . .
H81A H 0.4880 0.0620 -0.2954 0.057 Uiso 1 1 calc R .
H81B H 0.5619 0.0466 -0.2589 0.057 Uiso 1 1 calc R .
C28 C -0.0483(16) 0.1046(4) 0.2074(8) 0.021(4) Uani 1 1 d . U
H28A H -0.0016 0.1139 0.1849 0.026 Uiso 1 1 calc R .
H28B H -0.0683 0.0883 0.1887 0.026 Uiso 1 1 calc R .
C63 C 0.2980(18) -0.0077(6) -0.0985(10) 0.038(6) Uani 1 1 d . .
H63A H 0.2356 -0.0094 -0.0806 0.045 Uiso 1 1 calc R .
H63B H 0.3108 0.0115 -0.1029 0.045 Uiso 1 1 calc R .
C25 C -0.2143(19) 0.1090(6) 0.2451(11) 0.040(6) Uani 1 1 d . .
H25A H -0.2694 0.1213 0.2475 0.048 Uiso 1 1 calc R .
H25B H -0.1901 0.1061 0.2809 0.048 Uiso 1 1 calc R .
C33 C -0.2588(17) 0.1460(6) 0.1527(11) 0.036(6) Uani 1 1 d . .
H33A H -0.3127 0.1376 0.1715 0.043 Uiso 1 1 calc R .
H33B H -0.2453 0.1633 0.1696 0.043 Uiso 1 1 calc R .
C23 C -0.009(2) 0.1905(6) 0.2465(10) 0.040(7) Uani 1 1 d . .
H23A H 0.0439 0.1997 0.2282 0.048 Uiso 1 1 calc R .
H23B H 0.0159 0.1844 0.2806 0.048 Uiso 1 1 calc R .
C89 C 0.195(2) 0.2444(7) -0.3237(12) 0.050(7) Uani 1 1 d . U
H89A H 0.2023 0.2639 -0.3236 0.060 Uiso 1 1 calc R .
H89B H 0.1357 0.2399 -0.3423 0.060 Uiso 1 1 calc R .
C106 C -0.0048(18) 0.2472(5) -0.1297(8) 0.030(5) Uani 1 1 d . .
H10P H 0.0048 0.2352 -0.1592 0.045 Uiso 1 1 calc GR .
H10Q H 0.0241 0.2645 -0.1375 0.045 Uiso 1 1 calc GR .
H10R H -0.0734 0.2495 -0.1233 0.045 Uiso 1 1 calc GR .
C34 C -0.287(3) 0.1507(5) 0.0963(12) 0.052(8) Uani 1 1 d . .
H34A H -0.2991 0.1333 0.0796 0.063 Uiso 1 1 calc R .
H34B H -0.2329 0.1591 0.0780 0.063 Uiso 1 1 calc R .
C100 C 0.262(2) 0.2809(6) 0.0450(14) 0.055(9) Uani 1 1 d . .
H10S H 0.2722 0.2654 0.0217 0.067 Uiso 1 1 calc R .
H10T H 0.2962 0.2772 0.0782 0.067 Uiso 1 1 calc R .
C71 C 0.533(2) 0.1435(5) -0.2082(10) 0.035(6) Uani 1 1 d . .
H71A H 0.5539 0.1595 -0.1886 0.041 Uiso 1 1 calc R .
H71B H 0.4840 0.1344 -0.1873 0.041 Uiso 1 1 calc R .
C87 C 0.2871(14) 0.2431(4) -0.4113(8) 0.019(4) Uani 1 1 d . .
H87A H 0.2249 0.2397 -0.4284 0.023 Uiso 1 1 calc R .
H87B H 0.2958 0.2626 -0.4094 0.023 Uiso 1 1 calc R .
C101 C 0.307(2) 0.3062(6) 0.0192(11) 0.044(7) Uani 1 1 d . .
H10U H 0.3763 0.3030 0.0137 0.053 Uiso 1 1 calc R .
H10V H 0.2776 0.3086 -0.0155 0.053 Uiso 1 1 calc R .
C76 C 0.739(2) 0.0977(8) -0.1530(14) 0.062(10) Uani 1 1 d . .
H76A H 0.7904 0.1036 -0.1770 0.075 Uiso 1 1 calc R .
H76B H 0.7201 0.0796 -0.1633 0.075 Uiso 1 1 calc R .
C26 C -0.251(3) 0.0813(6) 0.2226(17) 0.068(9) Uani 1 1 d . U
H26A H -0.2788 0.0837 0.1873 0.081 Uiso 1 1 calc R .
H26B H -0.1980 0.0685 0.2202 0.081 Uiso 1 1 calc R .
C102 C 0.296(2) 0.3311(6) 0.0492(13) 0.049(7) Uani 1 1 d . .
H10W H 0.3302 0.3454 0.0315 0.073 Uiso 1 1 calc GR .
H10X H 0.3222 0.3287 0.0842 0.073 Uiso 1 1 calc GR .
H10Y H 0.2279 0.3356 0.0516 0.073 Uiso 1 1 calc GR .
C97 C 0.262(2) 0.1634(5) -0.4979(13) 0.047(8) Uani 1 1 d . .
H97A H 0.1964 0.1580 -0.5080 0.057 Uiso 1 1 calc R .
H97B H 0.2828 0.1519 -0.4688 0.057 Uiso 1 1 calc R .
C86 C 0.6445(19) 0.2926(5) -0.3803(12) 0.042(6) Uani 1 1 d . .
H86A H 0.6646 0.3000 -0.4139 0.062 Uiso 1 1 calc GR .
H86B H 0.6999 0.2913 -0.3571 0.062 Uiso 1 1 calc GR .
H86C H 0.5962 0.3042 -0.3646 0.062 Uiso 1 1 calc GR .
C30 C 0.075(2) 0.0736(6) 0.2488(12) 0.051(8) Uani 1 1 d . .
H30A H 0.1186 0.0721 0.2793 0.061 Uiso 1 1 calc R .
H30B H 0.1150 0.0778 0.2179 0.061 Uiso 1 1 calc R .
C67 C 0.706(2) 0.1385(5) -0.2439(10) 0.038(4) Uani 1 1 d . U
H67A H 0.7575 0.1252 -0.2485 0.046 Uiso 1 1 calc R .
H67B H 0.6843 0.1438 -0.2791 0.046 Uiso 1 1 calc R .
C59 C 0.3575(19) -0.0486(4) -0.0483(11) 0.035(6) Uani 1 1 d . .
H59A H 0.4083 -0.0548 -0.0243 0.042 Uiso 1 1 calc R .
H59B H 0.3631 -0.0592 -0.0808 0.042 Uiso 1 1 calc R .
C44 C 0.056(3) -0.0148(7) 0.0975(15) 0.067(10) Uani 1 1 d . .
H44A H 0.0234 -0.0276 0.1208 0.081 Uiso 1 1 calc R .
H44B H 0.0716 -0.0239 0.0644 0.081 Uiso 1 1 calc R .
C61 C 0.260(3) -0.0845(6) -0.0026(15) 0.065(10) Uani 1 1 d . .
H61A H 0.2797 -0.0956 -0.0327 0.077 Uiso 1 1 calc R .
H61B H 0.1954 -0.0903 0.0078 0.077 Uiso 1 1 calc R .
C19 C 0.416(2) 0.0887(8) 0.1347(15) 0.072(8) Uani 1 1 d D U
H19A H 0.4306 0.0701 0.1248 0.086 Uiso 1 1 calc R .
H19B H 0.3722 0.0879 0.1650 0.086 Uiso 1 1 calc R .
C82 C 0.420(3) 0.0380(5) -0.2409(12) 0.052(8) Uani 1 1 d . .
H82A H 0.3990 0.0271 -0.2703 0.078 Uiso 1 1 calc GR .
H82B H 0.3666 0.0486 -0.2279 0.078 Uiso 1 1 calc GR .
H82C H 0.4441 0.0265 -0.2130 0.078 Uiso 1 1 calc GR .
C58 C 0.496(4) 0.0060(9) 0.1238(18) 0.099(12) Uani 1 1 d . .
H58A H 0.5565 -0.0020 0.1124 0.148 Uiso 1 1 calc GR .
H58B H 0.4610 -0.0067 0.1455 0.148 Uiso 1 1 calc GR .
H58C H 0.5094 0.0221 0.1440 0.148 Uiso 1 1 calc GR .
C24 C -0.092(3) 0.2111(5) 0.2565(10) 0.050(8) Uani 1 1 d . .
H24A H -0.0646 0.2290 0.2582 0.076 Uiso 1 1 calc GR .
H24B H -0.1233 0.2070 0.2896 0.076 Uiso 1 1 calc GR .
H24C H -0.1382 0.2102 0.2281 0.076 Uiso 1 1 calc GR .
O49 O 0.272(2) 0.0862(6) 0.3584(11) 0.082(9) Uani 1 1 d . .
C74 C 0.479(5) 0.2025(8) -0.247(2) 0.13(2) Uani 1 1 d . .
H74A H 0.5102 0.2064 -0.2805 0.188 Uiso 1 1 calc GR .
H74B H 0.5283 0.2006 -0.2199 0.188 Uiso 1 1 calc GR .
H74C H 0.4359 0.2170 -0.2379 0.188 Uiso 1 1 calc GR .
C114 C 0.216(2) 0.2431(7) 0.2548(9) 0.044(7) Uani 1 1 d . .
H11I H 0.2301 0.2620 0.2598 0.066 Uiso 1 1 calc GR .
H11J H 0.2613 0.2324 0.2750 0.066 Uiso 1 1 calc GR .
H11K H 0.1507 0.2394 0.2667 0.066 Uiso 1 1 calc GR .
N4 N -0.1098(13) 0.0047(3) 0.0664(7) 0.0211(14) Uani 1 1 d . U
C77 C 0.780(4) 0.0971(9) -0.0956(18) 0.100(17) Uani 1 1 d . .
H77A H 0.8013 0.1150 -0.0849 0.120 Uiso 1 1 calc R .
H77B H 0.7298 0.0911 -0.0710 0.120 Uiso 1 1 calc R .
C55 C 0.3719(18) -0.0010(5) -0.0127(9) 0.032(5) Uani 1 1 d . .
H55A H 0.3057 -0.0011 0.0010 0.038 Uiso 1 1 calc R .
H55B H 0.3873 0.0174 -0.0233 0.038 Uiso 1 1 calc R .
C62 C 0.330(2) -0.0907(6) 0.0438(15) 0.060(9) Uani 1 1 d . .
H62A H 0.3964 -0.0875 0.0327 0.090 Uiso 1 1 calc GR .
H62B H 0.3232 -0.1094 0.0542 0.090 Uiso 1 1 calc GR .
H62C H 0.3151 -0.0792 0.0735 0.090 Uiso 1 1 calc GR .
C35 C -0.376(2) 0.1680(8) 0.0889(15) 0.071(12) Uani 1 1 d . .
H35A H -0.3674 0.1791 0.0578 0.106 Uiso 1 1 calc GR .
H35B H -0.3841 0.1794 0.1194 0.106 Uiso 1 1 calc GR .
H35C H -0.4320 0.1567 0.0845 0.106 Uiso 1 1 calc GR .
C69 C 0.825(2) 0.1759(6) -0.2543(14) 0.055(8) Uani 1 1 d . U
H69A H 0.8700 0.1621 -0.2671 0.066 Uiso 1 1 calc R .
H69B H 0.7922 0.1836 -0.2850 0.066 Uiso 1 1 calc R .
C73 C 0.423(2) 0.1769(7) -0.2515(16) 0.059(9) Uani 1 1 d . .
H73A H 0.3769 0.1785 -0.2804 0.071 Uiso 1 1 calc R .
H73B H 0.3868 0.1741 -0.2189 0.071 Uiso 1 1 calc R .
C0AA C -0.164(2) 0.0321(6) 0.0577(14) 0.054(8) Uani 1 1 d . .
H0AA H -0.1625 0.0422 0.0907 0.065 Uiso 1 1 calc R .
H0AB H -0.1280 0.0425 0.0314 0.065 Uiso 1 1 calc R .
C85 C 0.601(2) 0.2644(5) -0.3890(13) 0.047(5) Uani 1 1 d . .
H85A H 0.6432 0.2545 -0.4131 0.056 Uiso 1 1 calc R .
H85B H 0.6017 0.2549 -0.3552 0.056 Uiso 1 1 calc R .
C57 C 0.437(3) 0.0130(7) 0.0769(16) 0.072(8) Uani 1 1 d . .
H57A H 0.4594 0.0301 0.0623 0.086 Uiso 1 1 calc R .
H57B H 0.3692 0.0154 0.0877 0.086 Uiso 1 1 calc R .
N10 N 0.253(2) 0.1239(6) 0.3067(17) 0.078(11) Uani 1 1 d . .
C40 C -0.166(2) -0.0138(6) 0.1055(13) 0.051(7) Uani 1 1 d . U
H40A H -0.2300 -0.0174 0.0909 0.061 Uiso 1 1 calc R .
H40B H -0.1316 -0.0309 0.1082 0.061 Uiso 1 1 calc R .
C64 C 0.288(2) -0.0198(6) -0.1521(10) 0.040(7) Uani 1 1 d . .
H64A H 0.2831 -0.0393 -0.1486 0.048 Uiso 1 1 calc R .
H64B H 0.3462 -0.0158 -0.1726 0.048 Uiso 1 1 calc R .
C121 C 0.435(4) 0.1830(8) 0.2135(14) 0.081(13) Uani 1 1 d . .
H12C H 0.4600 0.1705 0.1875 0.122 Uiso 1 1 calc GR .
H12D H 0.4374 0.2010 0.1995 0.122 Uiso 1 1 calc GR .
H12E H 0.3687 0.1783 0.2218 0.122 Uiso 1 1 calc GR .
C94 C 0.355(3) 0.2584(7) -0.6179(12) 0.056(8) Uani 1 1 d . .
H94A H 0.3631 0.2739 -0.6405 0.084 Uiso 1 1 calc GR .
H94B H 0.2987 0.2610 -0.5957 0.084 Uiso 1 1 calc GR .
H94C H 0.3463 0.2425 -0.6393 0.084 Uiso 1 1 calc GR .
C66 C 0.189(3) -0.0214(9) -0.2369(14) 0.082(13) Uani 1 1 d . U
H66A H 0.2358 -0.0131 -0.2605 0.122 Uiso 1 1 calc GR .
H66B H 0.1245 -0.0178 -0.2494 0.122 Uiso 1 1 calc GR .
H66C H 0.2003 -0.0406 -0.2359 0.122 Uiso 1 1 calc GR .
C70 C 0.881(2) 0.1975(7) -0.2271(14) 0.056(8) Uani 1 1 d . U
H70A H 0.9364 0.2024 -0.2485 0.084 Uiso 1 1 calc GR .
H70B H 0.9033 0.1910 -0.1932 0.084 Uiso 1 1 calc GR .
H70C H 0.8401 0.2130 -0.2220 0.084 Uiso 1 1 calc GR .
C72 C 0.487(3) 0.1527(6) -0.2613(16) 0.060(9) Uani 1 1 d . .
H72A H 0.5384 0.1574 -0.2865 0.071 Uiso 1 1 calc R .
H72B H 0.4490 0.1381 -0.2763 0.071 Uiso 1 1 calc R .
C45 C 0.148(2) -0.0038(7) 0.1238(15) 0.056(9) Uani 1 1 d . .
H45A H 0.1327 0.0039 0.1582 0.067 Uiso 1 1 calc R .
H45B H 0.1768 0.0103 0.1019 0.067 Uiso 1 1 calc R .
C122 C 0.547(3) 0.1621(9) 0.2779(19) 0.079(11) Uani 1 1 d . U
H122 H 0.5769 0.1628 0.3109 0.095 Uiso 1 1 calc R .
C110 C -0.231(2) 0.2289(6) 0.1300(11) 0.045(7) Uani 1 1 d . .
H11L H -0.2419 0.2200 0.0966 0.068 Uiso 1 1 calc GR .
H11M H -0.2907 0.2369 0.1422 0.068 Uiso 1 1 calc GR .
H11N H -0.2084 0.2159 0.1557 0.068 Uiso 1 1 calc GR .
C125 C 0.2383(18) 0.1074(8) 0.3486(12) 0.049(8) Uani 1 1 d . .
H125 H 0.1939 0.1138 0.3736 0.059 Uiso 1 1 calc R .
C52 C 0.514(3) 0.0091(7) -0.0989(13) 0.067(11) Uani 1 1 d . .
H52A H 0.4618 0.0194 -0.1152 0.080 Uiso 1 1 calc R .
H52B H 0.5321 0.0181 -0.0660 0.080 Uiso 1 1 calc R .
O50 O -0.049(2) 0.1119(6) -0.226(2) 0.17(2) Uani 1 1 d . .
C49 C -0.062(3) -0.0124(7) -0.0848(16) 0.071(11) Uani 1 1 d . .
H49A H -0.1236 -0.0219 -0.0886 0.085 Uiso 1 1 calc R .
H49B H -0.0107 -0.0258 -0.0814 0.085 Uiso 1 1 calc R .
C46 C 0.221(4) -0.0270(13) 0.131(3) 0.14(3) Uani 1 1 d . .
H46A H 0.2744 -0.0247 0.1062 0.208 Uiso 1 1 calc GR .
H46B H 0.1891 -0.0439 0.1234 0.208 Uiso 1 1 calc GR .
H46C H 0.2456 -0.0271 0.1664 0.208 Uiso 1 1 calc GR .
C41 C -0.177(4) -0.0026(7) 0.1588(17) 0.095(17) Uani 1 1 d D .
H41A H -0.2109 0.0147 0.1574 0.114 Uiso 1 1 calc R .
H41B H -0.1142 0.0001 0.1755 0.114 Uiso 1 1 calc R .
C50 C -0.044(3) 0.0048(9) -0.1343(18) 0.085(14) Uani 1 1 d . .
H50A H -0.0149 -0.0063 -0.1615 0.128 Uiso 1 1 calc DGR .
H50B H -0.0001 0.0193 -0.1256 0.128 Uiso 1 1 calc GR .
H50C H -0.1044 0.0120 -0.1469 0.128 Uiso 1 1 calc GR .
C65 C 0.202(3) -0.0097(10) -0.1815(16) 0.086(14) Uani 1 1 d . .
H65A H 0.2060 0.0099 -0.1843 0.104 Uiso 1 1 calc R .
H65B H 0.1434 -0.0139 -0.1610 0.104 Uiso 1 1 calc DR .
C90 C 0.189(3) 0.2345(10) -0.2674(16) 0.086(12) Uani 1 1 d . U
H90A H 0.1815 0.2152 -0.2673 0.129 Uiso 1 1 calc GR .
H90B H 0.1330 0.2426 -0.2505 0.129 Uiso 1 1 calc GR .
H90C H 0.2468 0.2394 -0.2485 0.129 Uiso 1 1 calc GR .
C27 C -0.330(4) 0.0708(12) 0.261(2) 0.113(6) Uani 1 1 d . U
H27A H -0.2988 0.0663 0.2944 0.135 Uiso 1 1 calc R .
H27B H -0.3761 0.0852 0.2675 0.135 Uiso 1 1 calc R .
O4AA O 0.555(4) 0.1401(10) 0.242(2) 0.17(2) Uani 1 1 d . .
C31 C 0.023(3) 0.0466(6) 0.2400(15) 0.068(12) Uani 1 1 d . .
H31A H 0.0190 0.0429 0.2026 0.101 Uiso 1 1 calc GR .
H31B H -0.0420 0.0477 0.2546 0.101 Uiso 1 1 calc GR .
H31C H 0.0582 0.0324 0.2574 0.101 Uiso 1 1 calc GR .
C39 C -0.310(4) 0.0769(9) 0.048(2) 0.104(11) Uani 1 1 d D U
H39A H -0.3638 0.0881 0.0371 0.155 Uiso 1 1 calc GR .
H39B H -0.2502 0.0866 0.0439 0.155 Uiso 1 1 calc GR .
H39C H -0.3187 0.0721 0.0850 0.155 Uiso 1 1 calc GR .
C38 C -0.308(4) 0.0512(9) 0.015(2) 0.104(11) Uani 1 1 d D U
H38A H -0.3742 0.0463 0.0052 0.124 Uiso 1 1 calc R .
H38B H -0.2729 0.0550 -0.0182 0.124 Uiso 1 1 calc R .
C10 C -0.005(3) -0.0812(9) -0.1422(17) 0.078(11) Uani 1 1 d . U
H10A H 0.0128 -0.0965 -0.1636 0.117 Uiso 1 1 calc GR .
H10B H 0.0397 -0.0666 -0.1482 0.117 Uiso 1 1 calc GR .
H10C H -0.0701 -0.0755 -0.1516 0.117 Uiso 1 1 calc GR .
C37 C -0.264(3) 0.0296(11) 0.040(2) 0.106(19) Uani 1 1 d . U
H37A H -0.2676 0.0141 0.0168 0.127 Uiso 1 1 calc R .
H37B H -0.3031 0.0254 0.0713 0.127 Uiso 1 1 calc R .
C78 C 0.860(3) 0.0788(13) -0.0952(19) 0.11(2) Uani 1 1 d . .
H78A H 0.9068 0.0844 -0.1212 0.170 Uiso 1 1 calc GR .
H78B H 0.8367 0.0609 -0.1036 0.170 Uiso 1 1 calc GR .
H78C H 0.8891 0.0787 -0.0606 0.170 Uiso 1 1 calc GR .
C120 C 0.479(4) 0.2060(9) 0.292(2) 0.095(16) Uani 1 1 d . .
H12F H 0.4257 0.2165 0.2785 0.143 Uiso 1 1 calc GR .
H12G H 0.5381 0.2166 0.2900 0.143 Uiso 1 1 calc GR .
H12H H 0.4669 0.2009 0.3279 0.143 Uiso 1 1 calc GR .
C117 C 0.073(5) 0.0660(14) -0.213(2) 0.14(2) Uani 1 1 d . U
H11O H 0.0408 0.0706 -0.1799 0.208 Uiso 1 1 calc GR .
H11P H 0.1357 0.0747 -0.2138 0.208 Uiso 1 1 calc GR .
H11Q H 0.0811 0.0468 -0.2146 0.208 Uiso 1 1 calc GR .
N9 N 0.018(2) 0.0747(7) -0.2544(13) 0.071(9) Uani 1 1 d . .
C124 C 0.207(5) 0.1494(10) 0.301(3) 0.141(18) Uani 1 1 d . .
H12I H 0.1710 0.1497 0.2678 0.211 Uiso 1 1 calc GR .
H12J H 0.2549 0.1635 0.3004 0.211 Uiso 1 1 calc GR .
H12K H 0.1624 0.1522 0.3298 0.211 Uiso 1 1 calc GR .
C1AA C -0.238(5) -0.0233(9) 0.190(2) 0.14(3) Uani 1 1 d D U
H1AA H -0.2902 -0.0295 0.1670 0.163 Uiso 1 1 calc R .
H1AB H -0.1964 -0.0388 0.1970 0.163 Uiso 1 1 calc R .
C119 C -0.047(4) 0.0958(10) -0.2622(19) 0.087(13) Uani 1 1 d . U
H119 H -0.0850 0.0975 -0.2926 0.105 Uiso 1 1 calc R .
C20 C 0.510(2) 0.1017(8) 0.1532(15) 0.072(8) Uani 1 1 d D U
H20A H 0.5646 0.0925 0.1373 0.107 Uiso 1 1 calc GR .
H20B H 0.5147 0.1004 0.1912 0.107 Uiso 1 1 calc GR .
H20C H 0.5109 0.1204 0.1428 0.107 Uiso 1 1 calc GR .
C123 C 0.318(5) 0.1130(10) 0.265(3) 0.141(18) Uani 1 1 d . .
H12L H 0.3247 0.0938 0.2695 0.211 Uiso 1 1 calc GR .
H12M H 0.3806 0.1215 0.2673 0.211 Uiso 1 1 calc GR .
H12N H 0.2898 0.1167 0.2306 0.211 Uiso 1 1 calc GR .
C54 C 0.698(3) 0.0004(9) -0.1162(19) 0.099(12) Uani 1 1 d D U
H54A H 0.6980 -0.0033 -0.0787 0.148 Uiso 1 1 calc GR .
H54B H 0.7430 0.0149 -0.1235 0.148 Uiso 1 1 calc GR .
H54C H 0.7184 -0.0155 -0.1352 0.148 Uiso 1 1 calc GR .
C118 C 0.026(6) 0.061(2) -0.304(2) 0.16(3) Uani 1 1 d . U
H11R H -0.0332 0.0510 -0.3106 0.235 Uiso 1 1 calc GR .
H11S H 0.0801 0.0488 -0.3029 0.235 Uiso 1 1 calc GR .
H11T H 0.0353 0.0741 -0.3318 0.235 Uiso 1 1 calc GR .
C53 C 0.597(3) 0.0085(7) -0.1338(16) 0.072(8) Uani 1 1 d D .
H53A H 0.6021 0.0265 -0.1488 0.086 Uiso 1 1 calc R .
H53B H 0.5793 -0.0035 -0.1629 0.086 Uiso 1 1 calc R .
C36 C -0.383(4) 0.0466(11) 0.241(2) 0.113(6) Uani 1 1 d . U
H36A H -0.3689 0.0313 0.2629 0.169 Uiso 1 1 calc DGR .
H36B H -0.3631 0.0428 0.2049 0.169 Uiso 1 1 calc GR .
H36C H -0.4521 0.0502 0.2414 0.169 Uiso 1 1 calc GR .
C42 C -0.284(9) -0.0148(16) 0.243(3) 0.38(10) Uani 1 1 d D .
H42A H -0.2516 0.0011 0.2559 0.564 Uiso 1 1 calc DGR .
H42B H -0.2766 -0.0292 0.2682 0.564 Uiso 1 1 calc GR .
H42C H -0.3518 -0.0110 0.2376 0.564 Uiso 1 1 calc DGR .

loop_
_atom_site_aniso_label
_atom_site_aniso_U_11
_atom_site_aniso_U_22
_atom_site_aniso_U_33
_atom_site_aniso_U_23
_atom_site_aniso_U_13
_atom_site_aniso_U_12
Mo7 0.0177(5) 0.0046(4) 0.0163(5) -0.0032(4) 0.0030(4) 0.0012(4)
Mo11 0.0150(5) 0.0102(5) 0.0188(5) -0.0061(4) 0.0117(5) -0.0039(4)
Mo8 0.0216(5) 0.0065(5) 0.0242(6) -0.0044(4) 0.0016(5) -0.0008(4)
Mo10 0.0174(5) 0.0043(4) 0.0235(5) -0.0047(4) 0.0042(5) 0.0013(4)
Mo5 0.0205(7) 0.0169(6) 0.0150(6) -0.0008(6) -0.0112(6) 0.0081(6)
Mo9 0.0239(6) 0.0038(4) 0.0248(6) -0.0055(4) -0.0013(5) 0.0015(4)
Mo4 0.0174(5) 0.0043(4) 0.0235(5) -0.0047(4) 0.0042(5) 0.0013(4)
Mo1 0.0177(5) 0.0046(4) 0.0163(5) -0.0032(4) 0.0030(4) 0.0012(4)
Mo12 0.0085(6) 0.0037(6) 0.0131(6) -0.0035(5) 0.0077(5) -0.0033(5)
Mo2 0.0216(5) 0.0065(5) 0.0242(6) -0.0044(4) 0.0016(5) -0.0008(4)
Mo3 0.0239(6) 0.0038(4) 0.0248(6) -0.0055(4) -0.0013(5) 0.0015(4)
Mo6 0.0349(9) 0.0187(8) 0.0171(8) -0.0078(6) -0.0190(7) 0.0113(7)
Al1 0.0063(14) 0.0048(13) 0.0075(13) -0.0016(11) -0.0015(11) 0.0008(11)
Al2 0.0033(8) 0.0032(8) 0.0033(8) 0.00000(14) 0.00002(14) -0.00002(14)
O4 0.0115(18) 0.0113(18) 0.0115(18) -0.0001(5) 0.0001(5) 0.0001(5)
O2 0.009(2) 0.009(2) 0.009(2) 0.0000(7) 0.0002(7) 0.0000(7)
O27 0.005(2) 0.005(2) 0.005(2) 0.0000(7) 0.0001(7) -0.0001(7)
O5 0.008(3) 0.012(3) 0.020(3) -0.001(3) -0.007(3) 0.004(3)
O26 0.008(2) 0.008(2) 0.008(2) -0.0001(7) 0.0002(7) 0.0001(7)
O3 0.0115(18) 0.0113(18) 0.0115(18) -0.0001(5) 0.0001(5) 0.0001(5)
O36 0.015(4) 0.005(4) 0.025(5) -0.003(4) -0.004(4) -0.002(3)
O33 0.020(3) 0.005(3) 0.026(3) -0.007(2) 0.012(3) -0.002(2)
O1 0.008(3) 0.012(3) 0.020(3) -0.001(3) -0.007(3) 0.004(3)
O9 0.020(4) 0.013(4) 0.022(4) -0.003(3) -0.011(3) 0.007(3)
O28 0.017(3) 0.016(3) 0.017(3) 0.0001(7) 0.0001(7) 0.0000(7)
O38 0.026(6) 0.016(5) 0.028(6) -0.008(4) 0.012(5) -0.009(4)
O30 0.007(2) 0.007(2) 0.007(2) -0.0001(7) 0.0002(7) -0.0002(7)
O12 0.015(4) 0.005(4) 0.025(5) -0.003(4) -0.004(4) -0.002(3)
O6 0.008(3) 0.012(3) 0.020(3) -0.001(3) -0.007(3) 0.004(3)
O46 0.045(7) 0.015(5) 0.042(7) -0.013(5) 0.023(6) -0.012(5)
O7 0.020(4) 0.013(4) 0.022(4) -0.003(3) -0.011(3) 0.007(3)
O48 0.013(3) 0.012(3) 0.013(3) 0.0005(14) 0.0009(14) -0.0003(14)
O11 0.027(8) 0.029(8) 0.014(7) -0.009(6) -0.006(6) 0.009(7)
O35 0.011(3) 0.011(3) 0.011(3) -0.0002(7) -0.0001(7) -0.0001(7)
O10 0.009(6) 0.015(6) 0.017(6) -0.007(5) 0.006(5) -0.002(5)
O20 0.017(3) 0.016(3) 0.019(3) 0.001(2) 0.000(3) -0.002(3)
O29 0.014(3) 0.014(3) 0.014(3) -0.0001(7) 0.0001(7) 0.0000(7)
O13 0.031(6) 0.008(4) 0.039(6) -0.003(4) -0.019(5) 0.006(4)
O39 0.039(4) 0.009(3) 0.044(5) -0.011(3) 0.022(4) -0.005(3)
O31 0.020(3) 0.005(3) 0.026(3) -0.007(2) 0.012(3) -0.002(2)
C107 0.011(5) 0.014(5) 0.015(5) 0.001(5) -0.008(5) 0.006(4)
O22 0.029(4) 0.027(4) 0.027(4) 0.002(3) 0.000(3) 0.003(3)
O37 0.026(6) 0.016(5) 0.028(6) -0.008(4) 0.012(5) -0.009(4)
O25 0.011(2) 0.010(2) 0.011(2) -0.0002(7) -0.0001(7) -0.0001(7)
O32 0.020(3) 0.005(3) 0.026(3) -0.007(2) 0.012(3) -0.002(2)
O19 0.021(7) 0.024(7) 0.021(7) -0.004(6) -0.006(6) 0.012(6)
O34 0.020(3) 0.005(3) 0.026(3) -0.007(2) 0.012(3) -0.002(2)
N5 0.021(3) 0.014(3) 0.027(4) -0.002(3) 0.001(3) 0.002(3)
O43 0.029(4) 0.029(4) 0.030(4) -0.0003(14) 0.0005(14) -0.0002(14)
O42 0.037(9) 0.010(6) 0.035(9) -0.010(6) 0.011(7) -0.005(6)
O14 0.031(6) 0.008(4) 0.039(6) -0.003(4) -0.019(5) 0.006(4)
N8 0.021(3) 0.014(3) 0.027(4) -0.002(3) 0.001(3) 0.002(3)
O21 0.028(4) 0.030(4) 0.029(4) -0.001(3) -0.006(3) 0.002(3)
O15 0.061(8) 0.015(5) 0.044(7) -0.002(5) -0.017(7) 0.013(5)
O44 0.039(4) 0.009(3) 0.044(5) -0.011(3) 0.022(4) -0.005(3)
O47 0.019(7) 0.009(6) 0.029(7) -0.008(5) 0.007(6) -0.002(5)
O41 0.039(4) 0.009(3) 0.044(5) -0.011(3) 0.022(4) -0.005(3)
N7 0.021(3) 0.014(3) 0.027(4) -0.002(3) 0.001(3) 0.002(3)
O8 0.020(4) 0.013(4) 0.022(4) -0.003(3) -0.011(3) 0.007(3)
O45 0.045(7) 0.015(5) 0.042(7) -0.013(5) 0.023(6) -0.012(5)
O40 0.039(4) 0.009(3) 0.044(5) -0.011(3) 0.022(4) -0.005(3)
C105 0.022(8) 0.032(8) 0.021(7) 0.006(6) 0.007(6) 0.008(6)
O16 0.061(8) 0.015(5) 0.044(7) -0.002(5) -0.017(7) 0.013(5)
C13 0.022(7) 0.005(6) 0.041(9) -0.006(6) -0.003(7) 0.003(5)
C104 0.028(11) 0.027(11) 0.013(9) 0.001(8) -0.007(9) 0.010(9)
C83 0.028(8) 0.011(7) 0.027(8) 0.007(6) 0.003(7) 0.010(6)
C8 0.025(9) 0.015(8) 0.036(9) 0.006(8) 0.013(8) -0.002(7)
O24 0.050(11) 0.042(10) 0.016(8) -0.008(7) -0.014(7) 0.027(8)
C11 0.022(7) 0.005(6) 0.041(9) -0.006(6) -0.003(7) 0.003(5)
C111 0.018(7) 0.008(6) 0.023(7) -0.003(5) -0.009(6) 0.003(5)
O23 0.058(11) 0.029(8) 0.037(9) -0.008(7) -0.038(9) 0.016(8)
C4 0.007(9) 0.025(11) 0.035(12) 0.011(9) 0.004(9) -0.003(7)
O17 0.056(11) 0.020(8) 0.016(7) -0.004(6) -0.011(7) 0.019(7)
C108 0.017(8) 0.014(8) 0.034(9) -0.015(7) -0.008(7) 0.000(7)
C12 0.017(10) 0.017(10) 0.033(12) -0.007(8) 0.002(9) 0.000(8)
C91 0.028(8) 0.011(7) 0.027(8) 0.007(6) 0.003(7) 0.010(6)
C15 0.029(11) 0.023(11) 0.019(10) -0.007(9) 0.001(9) 0.004(9)
C103 0.011(5) 0.014(5) 0.015(5) 0.001(5) -0.008(5) 0.006(4)
C17 0.032(12) 0.012(9) 0.031(12) 0.007(8) 0.003(10) -0.007(8)
C112 0.025(11) 0.026(11) 0.016(10) -0.016(8) -0.002(8) 0.004(9)
C16 0.031(13) 0.030(12) 0.042(14) -0.010(11) -0.013(11) 0.004(10)
C5 0.039(9) 0.009(6) 0.025(7) 0.006(6) 0.004(7) 0.002(6)
C56 0.037(13) 0.029(12) 0.028(12) -0.008(10) -0.002(11) 0.015(10)
C99 0.018(7) 0.008(6) 0.023(7) -0.003(5) -0.009(6) 0.003(5)
C48 0.06(2) 0.06(2) 0.07(2) -0.026(18) 0.029(19) -0.026(17)
O18 0.043(10) 0.023(8) 0.045(10) -0.008(7) -0.007(8) 0.011(7)
C21 0.028(11) 0.015(9) 0.015(9) -0.003(7) -0.005(8) -0.002(8)
C14 0.018(4) 0.018(4) 0.018(4) -0.0001(7) 0.0000(7) -0.0001(7)
C109 0.022(8) 0.032(8) 0.021(7) 0.006(6) 0.007(6) 0.008(6)
C43 0.043(11) 0.030(9) 0.065(13) -0.018(9) 0.021(10) -0.027(8)
N6 0.021(3) 0.014(3) 0.027(4) -0.002(3) 0.001(3) 0.002(3)
C92 0.061(13) 0.027(9) 0.051(12) -0.001(8) 0.004(11) -0.009(9)
C2 0.032(7) 0.016(6) 0.032(7) 0.005(5) 0.011(6) -0.006(5)
N11 0.039(14) 0.063(18) 0.09(2) 0.020(16) -0.028(14) 0.006(13)
C51 0.012(9) 0.015(10) 0.050(14) -0.002(10) 0.003(10) 0.003(7)
C1 0.032(7) 0.016(6) 0.032(7) 0.005(5) 0.011(6) -0.006(5)
C32 0.020(10) 0.028(11) 0.015(9) -0.001(8) 0.000(8) -0.011(9)
C47 0.043(11) 0.030(9) 0.065(13) -0.018(9) 0.021(10) -0.027(8)
N2 0.039(12) 0.022(10) 0.048(13) -0.007(9) -0.012(10) 0.005(9)
C79 0.048(8) 0.034(7) 0.033(7) -0.018(6) 0.003(6) 0.000(6)
N3 0.021(3) 0.014(3) 0.027(4) -0.002(3) 0.001(3) 0.002(3)
C29 0.050(16) 0.037(14) 0.021(12) 0.003(10) -0.001(11) 0.007(12)
C18 0.025(4) 0.025(4) 0.025(4) 0.0000(7) 0.0000(7) 0.0000(7)
C80 0.059(17) 0.021(12) 0.037(14) -0.003(10) 0.006(13) -0.016(12)
C113 0.047(15) 0.019(11) 0.025(12) -0.004(9) -0.014(11) 0.001(10)
C95 0.014(9) 0.023(10) 0.022(10) -0.009(8) 0.004(8) 0.011(8)
C93 0.10(3) 0.025(14) 0.056(18) 0.027(13) 0.03(2) 0.018(15)
C7 0.020(4) 0.020(4) 0.020(4) 0.0000(7) 0.0000(7) -0.0001(7)
C98 0.033(12) 0.027(11) 0.071(16) -0.028(11) -0.014(12) 0.002(10)
C22 0.029(12) 0.035(13) 0.030(12) 0.004(10) -0.002(10) -0.019(10)
C75 0.035(13) 0.027(12) 0.024(11) -0.002(9) -0.005(10) 0.003(10)
C88 0.029(5) 0.029(5) 0.029(5) -0.0001(14) 0.0005(14) 0.0001(14)
C84 0.031(13) 0.036(14) 0.050(16) -0.012(12) 0.020(12) -0.002(10)
C96 0.022(11) 0.017(10) 0.046(14) 0.006(10) 0.007(10) -0.005(8)
C9 0.029(9) 0.033(10) 0.039(10) 0.005(9) 0.007(9) 0.001(8)
C68 0.047(15) 0.027(13) 0.035(13) -0.007(10) 0.016(12) -0.016(11)
C3 0.022(9) 0.036(10) 0.023(9) 0.007(8) 0.008(8) 0.001(8)
N1 0.023(11) 0.048(15) 0.12(3) 0.030(17) 0.005(14) -0.005(10)
C60 0.034(15) 0.06(2) 0.08(2) 0.031(18) -0.017(16) 0.000(14)
C6 0.039(9) 0.009(6) 0.025(7) 0.006(6) 0.004(7) 0.002(6)
C81 0.07(2) 0.024(13) 0.045(17) -0.006(12) 0.020(15) -0.019(13)
C28 0.024(9) 0.022(9) 0.019(8) -0.005(7) 0.011(7) 0.007(7)
C63 0.025(12) 0.050(15) 0.038(14) -0.003(11) 0.004(11) 0.025(11)
C25 0.032(13) 0.052(17) 0.035(14) 0.008(12) 0.001(11) -0.024(12)
C33 0.020(11) 0.049(15) 0.040(14) 0.010(12) 0.009(10) 0.006(11)
C23 0.053(17) 0.047(16) 0.022(12) 0.003(11) 0.011(11) -0.032(13)
C89 0.040(11) 0.057(12) 0.053(12) -0.001(10) 0.009(10) 0.014(10)
C106 0.033(13) 0.049(15) 0.008(9) -0.004(9) 0.001(9) 0.011(11)
C34 0.08(2) 0.024(13) 0.050(18) 0.028(12) -0.012(16) 0.000(13)
C100 0.056(19) 0.046(17) 0.06(2) -0.020(15) 0.030(16) -0.014(14)
C71 0.044(15) 0.031(13) 0.029(12) -0.001(10) 0.015(11) 0.007(11)
C87 0.017(9) 0.016(9) 0.023(10) -0.004(8) 0.009(8) -0.007(7)
C101 0.046(15) 0.046(15) 0.042(15) 0.010(12) -0.030(13) -0.003(12)
C76 0.035(16) 0.09(3) 0.06(2) -0.010(19) 0.002(15) 0.031(17)
C26 0.09(2) 0.029(15) 0.09(3) 0.012(16) -0.019(16) -0.003(16)
C102 0.043(16) 0.043(16) 0.060(19) -0.001(14) 0.003(14) 0.009(12)
C97 0.033(14) 0.031(14) 0.08(2) 0.002(14) -0.021(14) -0.021(11)
C86 0.026(13) 0.044(15) 0.054(17) -0.019(13) 0.012(12) -0.003(11)
C30 0.057(19) 0.055(18) 0.042(16) -0.002(14) -0.007(14) 0.021(15)
C67 0.048(8) 0.034(7) 0.033(7) -0.018(6) 0.003(6) 0.000(6)
C59 0.039(14) 0.015(10) 0.050(15) -0.011(10) 0.013(12) -0.016(9)
C44 0.10(3) 0.037(17) 0.06(2) -0.004(15) 0.01(2) 0.000(18)
C61 0.09(3) 0.039(17) 0.07(2) 0.009(16) 0.01(2) -0.036(18)
C19 0.069(16) 0.071(18) 0.075(18) 0.034(14) -0.006(14) 0.005(14)
C82 0.09(2) 0.026(14) 0.042(16) -0.006(11) 0.003(16) -0.016(14)
C58 0.15(3) 0.07(2) 0.08(2) -0.001(16) -0.04(2) -0.01(2)
C24 0.10(3) 0.025(13) 0.027(13) 0.009(10) 0.009(15) -0.010(15)
O49 0.11(2) 0.066(17) 0.072(18) 0.026(14) 0.028(16) 0.002(16)
C74 0.19(6) 0.03(2) 0.16(5) -0.01(3) -0.04(5) -0.01(3)
C114 0.043(15) 0.07(2) 0.019(12) -0.005(12) -0.019(11) 0.014(14)
N4 0.021(3) 0.014(3) 0.027(4) -0.002(3) 0.001(3) 0.002(3)
C77 0.15(5) 0.07(3) 0.08(3) 0.05(2) -0.01(3) 0.03(3)
C55 0.031(12) 0.031(12) 0.032(12) -0.006(10) 0.005(10) 0.025(10)
C62 0.06(2) 0.043(17) 0.08(2) 0.008(15) 0.027(18) -0.002(15)
C35 0.032(15) 0.11(3) 0.08(2) 0.05(2) -0.012(16) 0.001(17)
C69 0.055(12) 0.048(12) 0.063(13) 0.001(10) -0.005(11) -0.023(10)
C73 0.045(18) 0.050(19) 0.08(2) 0.021(17) -0.003(17) 0.015(14)
C0AA 0.057(19) 0.034(14) 0.07(2) -0.025(14) 0.014(17) 0.000(13)
C85 0.061(13) 0.027(9) 0.051(12) -0.001(8) 0.004(11) -0.009(9)
C57 0.09(2) 0.046(14) 0.078(19) -0.005(13) 0.009(16) -0.011(13)
N10 0.041(16) 0.047(16) 0.15(3) 0.029(19) 0.036(19) 0.007(13)
C40 0.052(12) 0.040(11) 0.060(12) -0.010(10) 0.009(10) -0.025(10)
C64 0.050(16) 0.040(15) 0.031(13) -0.001(11) -0.024(12) 0.016(12)
C121 0.12(4) 0.07(3) 0.05(2) -0.016(18) 0.00(2) -0.04(3)
C94 0.07(2) 0.06(2) 0.042(16) 0.012(15) 0.005(16) 0.016(16)
C66 0.08(3) 0.11(3) 0.05(2) 0.01(2) -0.03(2) 0.04(3)
C70 0.032(13) 0.063(17) 0.073(18) 0.001(14) -0.019(13) -0.005(12)
C72 0.06(2) 0.035(16) 0.08(2) 0.008(15) -0.026(19) -0.009(14)
C45 0.035(16) 0.06(2) 0.07(2) -0.017(17) -0.006(15) 0.016(14)
C122 0.072(15) 0.078(15) 0.086(16) 0.017(12) -0.009(12) 0.015(12)
C110 0.043(16) 0.056(18) 0.037(15) -0.005(13) 0.003(12) -0.022(14)
C125 0.017(12) 0.09(3) 0.036(15) -0.020(16) 0.008(11) -0.003(14)
C52 0.11(3) 0.05(2) 0.039(18) 0.001(14) 0.027(19) -0.02(2)
O50 0.07(2) 0.059(19) 0.39(7) -0.08(3) 0.09(3) 0.005(16)
C49 0.08(3) 0.040(17) 0.09(3) -0.014(18) -0.02(2) -0.028(17)
C46 0.07(3) 0.17(6) 0.18(6) -0.05(5) 0.00(4) 0.06(4)
C41 0.14(4) 0.05(2) 0.10(3) -0.01(2) 0.08(3) -0.03(2)
C50 0.07(2) 0.09(3) 0.10(3) -0.02(3) 0.02(2) -0.05(2)
C65 0.08(3) 0.12(4) 0.06(2) -0.01(2) -0.03(2) 0.03(3)
C90 0.08(2) 0.10(2) 0.07(2) 0.004(18) 0.043(18) 0.003(19)
C27 0.113(6) 0.113(6) 0.113(6) 0.0222(3) 0.0000(3) 0.0000(3)
O4AA 0.14(4) 0.14(4) 0.24(6) 0.03(4) 0.09(4) 0.06(3)
C31 0.09(3) 0.041(17) 0.07(2) -0.030(16) -0.05(2) 0.033(17)
C39 0.099(15) 0.103(15) 0.109(16) 0.002(12) -0.006(12) -0.008(12)
C38 0.099(15) 0.103(15) 0.109(16) 0.002(12) -0.006(12) -0.008(12)
C10 0.054(18) 0.09(2) 0.09(2) 0.000(18) -0.008(17) -0.017(17)
C37 0.06(3) 0.14(4) 0.12(4) -0.08(3) -0.03(3) 0.02(3)
C78 0.06(3) 0.19(6) 0.09(3) 0.00(3) -0.05(3) -0.01(3)
C120 0.11(4) 0.07(3) 0.11(4) -0.04(3) -0.04(3) 0.01(3)
C117 0.13(3) 0.15(3) 0.13(3) 0.02(2) -0.04(2) 0.00(2)
N9 0.07(2) 0.08(2) 0.059(19) -0.025(16) -0.023(16) 0.011(17)
C124 0.19(5) 0.06(2) 0.17(5) 0.03(3) 0.01(4) 0.03(3)
C1AA 0.19(6) 0.06(3) 0.16(5) 0.00(3) 0.10(5) -0.01(3)
C119 0.088(17) 0.092(17) 0.081(16) 0.007(12) -0.007(12) 0.005(13)
C20 0.069(16) 0.071(18) 0.075(18) 0.034(14) -0.006(14) 0.005(14)
C123 0.19(5) 0.06(2) 0.17(5) 0.03(3) 0.01(4) 0.03(3)
C54 0.15(3) 0.07(2) 0.08(2) -0.001(16) -0.04(2) -0.01(2)
C118 0.18(4) 0.19(4) 0.11(3) -0.01(3) -0.04(2) 0.00(3)
C53 0.09(2) 0.046(14) 0.078(19) -0.005(13) 0.009(16) -0.011(13)
C36 0.113(6) 0.113(6) 0.113(6) 0.0222(3) 0.0000(3) 0.0000(3)
C42 0.4(2) 0.19(9) 0.5(2) 0.10(12) 0.30(19) -0.06(11)

loop_
_atom_type_symbol
_atom_type_description
_atom_type_scat_dispersion_real
_atom_type_scat_dispersion_imag
_atom_type_scat_source
C C 0.0181 0.0091 'International Tables Vol C Tables 4.2.6.8 and 6.1.1.4'
H H 0.0000 0.0000 'International Tables Vol C Tables 4.2.6.8 and 6.1.1.4'
Mn Mn -0.5299 2.8052 'International Tables Vol C Tables 4.2.6.8 and 6.1.1.4'
Mo Mo -0.0483 2.7339 'International Tables Vol C Tables 4.2.6.8 and 6.1.1.4'
N N 0.0311 0.0180 'International Tables Vol C Tables 4.2.6.8 and 6.1.1.4'
O O 0.0492 0.0322 'International Tables Vol C Tables 4.2.6.8 and 6.1.1.4'

loop_
_geom_angle_atom_site_label_1
_geom_angle_atom_site_label_2
_geom_angle_atom_site_label_3
_geom_angle
O36 Mo7 O30 72.0(5)
O36 Mo7 O31 146.8(5)
O36 Mo7 O25 80.2(5)
O38 Mo7 O36 98.2(6)
O38 Mo7 O30 160.9(6)
O38 Mo7 O31 101.4(6)
O38 Mo7 O37 107.0(7)
O38 Mo7 O25 95.3(6)
O30 Mo7 O25 67.3(4)
O31 Mo7 O30 81.0(5)
O31 Mo7 O25 71.6(5)
O37 Mo7 O36 100.9(6)
O37 Mo7 O30 91.2(6)
O37 Mo7 O31 98.6(6)
O37 Mo7 O25 157.1(6)
O46 Mo11 O27 94.4(6)
O46 Mo11 O35 101.2(6)
O46 Mo11 O29 158.9(7)
O46 Mo11 O34 97.4(7)
O35 Mo11 O27 70.9(4)
O35 Mo11 O29 82.1(5)
O29 Mo11 O27 66.7(4)
O34 Mo11 O27 80.7(5)
O34 Mo11 O35 146.9(5)
O34 Mo11 O29 71.1(5)
O45 Mo11 O27 157.6(6)
O45 Mo11 O46 107.1(8)
O45 Mo11 O35 98.1(7)
O45 Mo11 O29 92.9(6)
O45 Mo11 O34 102.1(6)
O28 Mo8 O25 67.2(4)
O39 Mo8 O28 95.3(6)
O39 Mo8 O31 97.7(7)
O39 Mo8 O25 160.7(7)
O39 Mo8 O32 100.7(6)
O31 Mo8 O28 80.3(5)
O31 Mo8 O25 72.3(5)
O31 Mo8 O32 147.8(5)
O32 Mo8 O28 71.9(5)
O32 Mo8 O25 82.0(5)
O40 Mo8 O28 159.3(6)
O40 Mo8 O39 104.7(8)
O40 Mo8 O31 101.8(6)
O40 Mo8 O25 93.6(6)
O40 Mo8 O32 98.8(7)
O33 Mo10 O26 71.5(5)
O33 Mo10 O29 79.6(5)
O29 Mo10 O26 67.0(4)
O34 Mo10 O26 81.2(5)
O34 Mo10 O33 146.4(5)
O34 Mo10 O29 71.7(5)
O43 Mo10 O26 161.6(6)
O43 Mo10 O33 98.9(7)
O43 Mo10 O29 96.3(7)
O43 Mo10 O34 101.4(7)
O43 Mo10 O44 105.5(8)
O44 Mo10 O26 91.9(6)
O44 Mo10 O33 100.6(7)
O44 Mo10 O29 157.9(6)
O44 Mo10 O34 99.5(7)
O6 Mo5 O2 66.7(4)
O11 Mo5 O2 81.1(5)
O11 Mo5 O6 71.5(5)
O11 Mo5 O10 146.0(6)
O10 Mo5 O2 71.7(5)
O10 Mo5 O6 79.2(5)
O22 Mo5 O2 94.2(6)
O22 Mo5 O6 159.5(6)
O22 Mo5 O11 99.5(7)
O22 Mo5 O10 102.4(7)
O21 Mo5 O2 159.7(6)
O21 Mo5 O6 94.9(6)
O21 Mo5 O11 101.5(7)
O21 Mo5 O10 97.5(7)
O21 Mo5 O22 105.1(8)
O26 Mo9 O28 67.5(4)
O33 Mo9 O26 72.3(5)
O33 Mo9 O28 81.3(5)
O33 Mo9 O32 146.8(5)
O32 Mo9 O26 80.8(5)
O32 Mo9 O28 70.5(5)
O42 Mo9 O26 92.5(6)
O42 Mo9 O33 101.9(7)
O42 Mo9 O28 158.0(6)
O42 Mo9 O32 98.3(7)
O42 Mo9 O41 106.3(7)
O41 Mo9 O26 160.2(6)
O41 Mo9 O33 97.3(7)
O41 Mo9 O28 94.7(6)
O41 Mo9 O32 102.0(6)
O5 Mo4 O2 66.9(4)
O9 Mo4 O2 79.5(5)
O9 Mo4 O5 72.8(5)
O10 Mo4 O2 71.7(5)
O10 Mo4 O5 80.9(5)
O10 Mo4 O9 146.8(5)
O20 Mo4 O2 96.3(5)
O20 Mo4 O5 161.6(6)
O20 Mo4 O9 97.5(6)
O20 Mo4 O10 101.6(6)
O19 Mo4 O2 157.8(6)
O19 Mo4 O5 92.0(6)
O19 Mo4 O9 101.5(6)
O19 Mo4 O10 99.2(6)
O19 Mo4 O20 105.4(7)
O3 Mo1 O4 67.6(4)
O12 Mo1 O4 80.7(5)
O12 Mo1 O3 72.1(5)
O12 Mo1 O7 147.4(5)
O7 Mo1 O4 71.0(5)
O7 Mo1 O3 82.3(5)
O13 Mo1 O4 95.7(6)
O13 Mo1 O3 161.4(6)
O13 Mo1 O12 97.8(6)
O13 Mo1 O7 100.5(6)
O13 Mo1 O14 105.5(7)
O14 Mo1 O4 158.0(5)
O14 Mo1 O3 92.1(5)
O14 Mo1 O12 101.8(6)
O14 Mo1 O7 98.9(6)
O27 Mo12 O30 67.0(4)
O36 Mo12 O27 79.8(5)
O36 Mo12 O30 71.1(4)
O48 Mo12 O27 95.5(5)
O48 Mo12 O36 96.4(6)
O48 Mo12 O30 159.6(5)
O48 Mo12 O35 102.8(6)
O35 Mo12 O27 71.8(4)
O35 Mo12 O36 146.9(5)
O35 Mo12 O30 82.2(5)
O47 Mo12 O27 158.9(5)
O47 Mo12 O36 101.1(6)
O47 Mo12 O30 93.2(5)
O47 Mo12 O48 105.3(6)
O47 Mo12 O35 99.5(6)
O4 Mo2 O1 67.4(4)
O7 Mo2 O4 72.2(5)
O7 Mo2 O1 80.8(5)
O7 Mo2 O8 147.6(5)
O15 Mo2 O4 92.9(7)
O15 Mo2 O1 159.0(7)
O15 Mo2 O7 100.5(7)
O15 Mo2 O8 99.2(8)
O15 Mo2 O16 107.4(8)
O8 Mo2 O4 81.4(5)
O8 Mo2 O1 71.7(5)
O16 Mo2 O4 158.5(7)
O16 Mo2 O1 93.2(6)
O16 Mo2 O7 96.3(8)
O16 Mo2 O8 102.0(7)
O5 Mo3 O1 67.3(4)
O9 Mo3 O5 72.6(5)
O9 Mo3 O1 81.0(5)
O8 Mo3 O5 80.4(5)
O8 Mo3 O1 72.1(5)
O8 Mo3 O9 147.5(6)
O17 Mo3 O5 94.4(7)
O17 Mo3 O1 160.0(7)
O17 Mo3 O9 101.8(6)
O17 Mo3 O8 97.8(7)
O18 Mo3 O5 159.7(7)
O18 Mo3 O1 93.6(7)
O18 Mo3 O9 98.7(7)
O18 Mo3 O8 100.7(7)
O18 Mo3 O17 105.4(9)
O3 Mo6 O6 67.9(4)
O12 Mo6 O3 71.4(5)
O12 Mo6 O6 81.1(5)
O11 Mo6 O3 82.2(5)
O11 Mo6 O12 147.9(6)
O11 Mo6 O6 72.0(5)
O24 Mo6 O3 93.6(7)
O24 Mo6 O12 101.9(7)
O24 Mo6 O6 159.5(7)
O24 Mo6 O11 97.6(7)
O23 Mo6 O3 158.9(7)
O23 Mo6 O12 97.4(7)
O23 Mo6 O6 93.1(7)
O23 Mo6 O11 101.2(7)
O23 Mo6 O24 106.4(9)
O2 Al1 O4 179.5(7)
O2 Al1 O5 87.0(6)
O2 Al1 O3 93.3(6)
O2 Al1 O6 86.3(5)
O5 Al1 O4 93.4(6)
O5 Al1 O3 179.3(7)
O5 Al1 O6 92.7(6)
O3 Al1 O4 86.2(6)
O3 Al1 O6 86.7(6)
O1 Al1 O4 86.3(6)
O1 Al1 O2 93.5(6)
O1 Al1 O5 87.7(6)
O1 Al1 O3 92.9(6)
O1 Al1 O6 179.5(7)
O6 Al1 O4 93.9(6)
O27 Al2 O28 178.2(6)
O27 Al2 O30 86.8(5)
O26 Al2 O27 93.4(5)
O26 Al2 O28 87.4(6)
O26 Al2 O30 178.8(6)
O30 Al2 O28 92.4(6)
O29 Al2 O27 87.3(5)
O29 Al2 O26 87.4(6)
O29 Al2 O28 94.4(6)
O29 Al2 O30 93.8(6)
O29 Al2 O25 179.3(7)
O25 Al2 O27 92.3(5)
O25 Al2 O26 92.0(5)
O25 Al2 O28 86.0(6)
O25 Al2 O30 86.8(5)
Mo2 O4 Mo1 91.6(4)
Al1 O4 Mo1 102.4(6)
Al1 O4 Mo2 103.2(5)
C5 O4 Mo1 118.5(11)
C5 O4 Mo2 121.3(11)
C5 O4 Al1 115.8(11)
Mo5 O2 Mo4 89.8(4)
Al1 O2 Mo5 103.9(5)
Al1 O2 Mo4 102.5(5)
C2 O2 Mo5 118.7(12)
C2 O2 Mo4 118.0(11)
C2 O2 Al1 119.1(11)
Mo12 O27 Mo11 90.1(4)
Al2 O27 Mo11 102.7(5)
Al2 O27 Mo12 103.3(5)
C13 O27 Mo11 116.5(11)
C13 O27 Mo12 121.2(10)
C13 O27 Al2 118.4(11)
Mo4 O5 Mo3 90.1(4)
Al1 O5 Mo4 103.5(6)
Al1 O5 Mo3 102.8(6)
C6 O5 Mo4 120.1(11)
C6 O5 Mo3 117.5(12)
C6 O5 Al1 118.1(11)
Mo9 O26 Mo10 89.4(4)
Al2 O26 Mo10 102.1(5)
Al2 O26 Mo9 103.1(5)
C12 O26 Mo10 118.6(11)
C12 O26 Mo9 120.7(11)
C12 O26 Al2 118.0(11)
Mo6 O3 Mo1 90.9(4)
Al1 O3 Mo1 103.8(6)
Al1 O3 Mo6 103.2(6)
C3 O3 Mo1 119.5(11)
C3 O3 Mo6 119.4(11)
C3 O3 Al1 116.1(11)
Mo7 O36 Mo12 120.0(7)
Mo9 O33 Mo10 119.9(7)
Mo2 O1 Mo3 89.9(5)
Al1 O1 Mo2 103.1(6)
Al1 O1 Mo3 102.2(6)
C1 O1 Mo2 119.2(12)
C1 O1 Mo3 118.0(11)
C1 O1 Al1 119.4(13)
Mo4 O9 Mo3 117.5(7)
Mo8 O28 Mo9 91.2(5)
Al2 O28 Mo8 103.7(6)
Al2 O28 Mo9 102.0(6)
C15 O28 Mo8 120.9(12)
C15 O28 Mo9 119.8(11)
C15 O28 Al2 115.2(12)
Mo7 O30 Mo12 90.3(4)
Al2 O30 Mo7 103.4(5)
Al2 O30 Mo12 102.9(5)
C17 O30 Mo7 121.7(11)
C17 O30 Mo12 117.3(10)
C17 O30 Al2 116.9(11)
Mo1 O12 Mo6 119.0(6)
Mo6 O6 Mo5 90.1(5)
Al1 O6 Mo5 103.1(5)
Al1 O6 Mo6 102.2(5)
C7 O6 Mo5 118.5(11)
C7 O6 Mo6 119.6(11)
C7 O6 Al1 118.5(12)
Mo2 O7 Mo1 120.2(7)
Mo6 O11 Mo5 120.9(8)
Mo12 O35 Mo11 122.0(6)
Mo4 O10 Mo5 120.0(6)
Mo10 O29 Mo11 90.2(4)
Al2 O29 Mo11 103.3(6)
Al2 O29 Mo10 103.6(6)
C16 O29 Mo11 119.7(13)
C16 O29 Mo10 118.1(12)
C16 O29 Al2 117.6(13)
Mo8 O31 Mo7 120.1(7)
H10D C107 H10E 107.4
N8 C107 H10D 108.3
N8 C107 H10E 108.3
N8 C107 C108 115.9(15)
C108 C107 H10D 108.3
C108 C107 H10E 108.3
Mo8 O25 Mo7 90.0(4)
Al2 O25 Mo7 102.6(5)
Al2 O25 Mo8 103.0(5)
C11 O25 Mo7 119.0(10)
C11 O25 Mo8 120.8(11)
C11 O25 Al2 116.9(11)
Mo8 O32 Mo9 121.4(8)
Mo10 O34 Mo11 120.6(8)
C63 N5 C51 112.5(18)
C59 N5 C51 105.0(16)
C59 N5 C63 111.9(19)
C59 N5 C55 112.4(18)
C55 N5 C51 111.0(17)
C55 N5 C63 104.2(16)
C107 N8 C111 111.6(15)
C107 N8 C103 110.5(15)
C107 N8 C99 108.3(14)
C103 N8 C111 106.2(14)
C99 N8 C111 109.6(15)
C99 N8 C103 110.7(15)
C91 N7 C83 109.9(16)
C95 N7 C83 104.7(15)
C95 N7 C91 110.9(16)
C87 N7 C83 112.3(16)
C87 N7 C91 107.2(15)
C87 N7 C95 111.9(15)
Mo3 O8 Mo2 120.2(8)
H10F C105 H10G 107.7
C104 C105 H10F 108.9
C104 C105 H10G 108.9
C104 C105 C106 113.2(18)
C106 C105 H10F 108.9
C106 C105 H10G 108.9
O27 C13 H13A 109.0
O27 C13 H13B 109.0
O27 C13 C14 113.1(17)
H13A C13 H13B 107.8
C14 C13 H13A 109.0
C14 C13 H13B 109.0
C105 C104 H10H 109.8
C105 C104 H10I 109.7
C105 C104 C103 109.6(16)
H10H C104 H10I 108.2
C103 C104 H10H 109.8
C103 C104 H10I 109.8
N7 C83 H83A 108.2
N7 C83 H83B 108.3
N7 C83 C84 116.1(17)
H83A C83 H83B 107.4
C84 C83 H83A 108.2
C84 C83 H83B 108.3
C5 C8 C6 107.5(19)
C7 C8 C5 111.9(18)
C7 C8 C9 107(2)
C7 C8 C6 112.9(17)
C9 C8 C5 107.4(17)
C9 C8 C6 110.3(19)
O25 C11 H11A 108.8
O25 C11 H11B 108.8
O25 C11 C14 113.7(16)
H11A C11 H11B 107.7
C14 C11 H11A 108.8
C14 C11 H11B 108.8
N8 C111 H11C 108.2
N8 C111 H11D 108.2
N8 C111 C112 116.3(16)
H11C C111 H11D 107.4
C112 C111 H11C 108.2
C112 C111 H11D 108.2
C2 C4 N1 108.0(17)
C1 C4 C2 108.4(18)
C1 C4 N1 104.6(19)
C3 C4 C2 112.4(18)
C3 C4 C1 111.0(18)
C3 C4 N1 112(2)
C107 C108 H10J 109.6
C107 C108 H10K 109.6
H10J C108 H10K 108.1
C109 C108 C107 110.4(17)
C109 C108 H10J 109.5
C109 C108 H10K 109.6
O26 C12 H12A 108.7
O26 C12 H12B 108.7
O26 C12 C14 114.3(17)
H12A C12 H12B 107.6
C14 C12 H12A 108.7
C14 C12 H12B 108.7
N7 C91 H91A 108.3
N7 C91 H91B 108.3
N7 C91 C92 115.9(18)
H91A C91 H91B 107.4
C92 C91 H91A 108.3
C92 C91 H91B 108.3
O28 C15 H15A 107.7
O28 C15 H15B 107.7
O28 C15 C18 118.3(18)
H15A C15 H15B 107.1
C18 C15 H15A 107.7
C18 C15 H15B 107.7
N8 C103 C104 115.4(15)
N8 C103 H10L 108.4
N8 C103 H10M 108.4
C104 C103 H10L 108.4
C104 C103 H10M 108.4
H10L C103 H10M 107.5
O30 C17 H17A 108.4
O30 C17 H17B 108.4
O30 C17 C18 115.6(18)
H17A C17 H17B 107.5
C18 C17 H17A 108.4
C18 C17 H17B 108.4
C111 C112 H11E 109.6
C111 C112 H11F 109.6
H11E C112 H11F 108.1
C113 C112 C111 110.2(17)
C113 C112 H11E 109.6
C113 C112 H11F 109.6
O29 C16 H16A 108.6
O29 C16 H16B 108.6
O29 C16 C18 114.8(18)
H16A C16 H16B 107.5
C18 C16 H16A 108.6
C18 C16 H16B 108.6
O4 C5 C8 114.5(15)
O4 C5 H5A 108.6
O4 C5 H5B 108.6
C8 C5 H5A 108.7
C8 C5 H5B 108.6
H5A C5 H5B 107.6
H56A C56 H56B 108.6
C55 C56 H56A 110.3
C55 C56 H56B 110.3
C55 C56 C57 107(2)
C57 C56 H56A 110.3
C57 C56 H56B 110.3
N8 C99 H99A 108.5
N8 C99 H99B 108.5
N8 C99 C100 115.2(18)
H99A C99 H99B 107.5
C100 C99 H99A 108.5
C100 C99 H99B 108.5
H48A C48 H48B 108.1
C47 C48 H48A 109.6
C47 C48 H48B 109.5
C49 C48 H48A 109.5
C49 C48 H48B 109.6
C49 C48 C47 110(3)
H21A C21 H21B 107.6
N3 C21 H21A 108.7
N3 C21 H21B 108.8
N3 C21 C22 114.0(17)
C22 C21 H21A 108.8
C22 C21 H21B 108.8
C13 C14 C12 109.5(16)
C13 C14 N2 109.6(17)
C11 C14 C13 112.3(18)
C11 C14 C12 110.5(17)
C11 C14 N2 106.4(17)
N2 C14 C12 108.4(16)
C108 C109 H10N 108.7
C108 C109 H10O 108.7
H10N C109 H10O 107.6
C110 C109 C108 114(2)
C110 C109 H10N 108.7
C110 C109 H10O 108.7
H43A C43 H43B 107.2
C44 C43 H43A 108.0
C44 C43 H43B 108.0
N4 C43 H43A 107.9
N4 C43 H43B 107.9
N4 C43 C44 117(2)
C79 N6 C75 111.6(18)
C79 N6 C67 107.6(17)
C75 N6 C67 109.9(18)
C71 N6 C79 108.9(19)
C71 N6 C75 106.1(17)
C71 N6 C67 112.8(18)
C91 C92 H92A 109.4
C91 C92 H92B 109.5
H92A C92 H92B 108.0
C93 C92 C91 111(2)
C93 C92 H92A 109.4
C93 C92 H92B 109.4
O2 C2 C4 111.6(15)
O2 C2 H2D 109.3
O2 C2 H2E 109.3
C4 C2 H2D 109.3
C4 C2 H2E 109.3
H2D C2 H2E 108.0
C121 N11 C120 111(3)
C122 N11 C121 131(4)
C122 N11 C120 118(4)
N5 C51 H51A 109.0
N5 C51 H51B 109.0
H51A C51 H51B 107.8
C52 C51 N5 113(2)
C52 C51 H51A 109.0
C52 C51 H51B 109.1
O1 C1 C4 112.6(18)
O1 C1 H1A 109.1
O1 C1 H1B 109.1
C4 C1 H1A 109.0
C4 C1 H1B 109.1
H1A C1 H1B 107.8
H32A C32 H32B 107.6
N3 C32 H32A 108.7
N3 C32 H32B 108.7
C33 C32 H32A 108.7
C33 C32 H32B 108.7
C33 C32 N3 114.4(18)
C48 C47 H47A 108.8
C48 C47 H47B 108.8
H47A C47 H47B 107.7
N4 C47 C48 113.9(19)
N4 C47 H47A 108.8
N4 C47 H47B 108.7
C14 N2 H2B 109.4
C14 N2 H2C 109.5
H2B N2 H2C 109.5
N6 C79 H79A 108.3
N6 C79 H79B 108.2
H79A C79 H79B 107.4
C80 C79 N6 116(2)
C80 C79 H79A 108.2
C80 C79 H79B 108.2
C21 N3 C32 111.1(15)
C28 N3 C21 112.1(16)
C28 N3 C32 104.8(16)
C25 N3 C21 105.8(17)
C25 N3 C32 111.4(17)
C25 N3 C28 111.8(18)
H29A C29 H29B 107.9
C28 C29 H29A 109.1
C28 C29 H29B 109.1
C30 C29 H29A 109.2
C30 C29 H29B 109.1
C30 C29 C28 112(2)
C15 C18 C16 107.7(18)
C17 C18 C15 109.7(18)
C17 C18 C16 109.0(18)
C19 C18 C15 107(2)
C19 C18 C17 112(2)
C19 C18 C16 111(2)
C79 C80 H80A 109.7
C79 C80 H80B 109.7
C79 C80 C81 110(2)
H80A C80 H80B 108.2
C81 C80 H80A 109.7
C81 C80 H80B 109.7
C112 C113 H11G 109.3
C112 C113 H11H 109.4
C112 C113 C114 111(2)
H11G C113 H11H 108.0
C114 C113 H11G 109.4
C114 C113 H11H 109.4
N7 C95 H95A 108.2
N7 C95 H95B 108.2
H95A C95 H95B 107.4
C96 C95 N7 116.2(17)
C96 C95 H95A 108.2
C96 C95 H95B 108.3
C92 C93 H93A 107.0
C92 C93 H93B 107.1
H93A C93 H93B 106.8
C94 C93 C92 121(3)
C94 C93 H93A 107.0
C94 C93 H93B 107.0
O6 C7 C8 113.6(17)
O6 C7 H7A 108.8
O6 C7 H7B 108.9
C8 C7 H7A 108.9
C8 C7 H7B 108.9
H7A C7 H7B 107.7
H98A C98 H98B 109.5
H98A C98 H98C 109.5
H98B C98 H98C 109.5
C97 C98 H98A 109.5
C97 C98 H98B 109.5
C97 C98 H98C 109.5
C21 C22 H22A 109.0
C21 C22 H22B 109.0
H22A C22 H22B 107.8
C23 C22 C21 113(2)
C23 C22 H22A 109.1
C23 C22 H22B 109.0
N6 C75 H75A 107.9
N6 C75 H75B 108.0
N6 C75 C76 117(2)
H75A C75 H75B 107.2
C76 C75 H75A 108.0
C76 C75 H75B 108.0
H88A C88 H88B 108.3
C89 C88 H88A 109.9
C89 C88 H88B 109.8
C89 C88 C87 109(2)
C87 C88 H88A 109.8
C87 C88 H88B 109.8
C83 C84 H84A 109.2
C83 C84 H84B 109.1
H84A C84 H84B 107.9
C85 C84 C83 112(2)
C85 C84 H84A 109.2
C85 C84 H84B 109.2
C95 C96 H96A 108.9
C95 C96 H96B 108.9
C95 C96 C97 113.3(19)
H96A C96 H96B 107.7
C97 C96 H96A 109.0
C97 C96 H96B 108.9
C8 C9 H9A 106.8
C8 C9 H9B 106.8
H9A C9 H9B 106.6
C10 C9 C8 122(2)
C10 C9 H9A 106.8
C10 C9 H9B 106.8
H68A C68 H68B 108.2
C67 C68 H68A 109.7
C67 C68 H68B 109.7
C67 C68 C69 110(2)
C69 C68 H68A 109.6
C69 C68 H68B 109.7
O3 C3 H3A 108.5
O3 C3 H3B 108.6
C4 C3 O3 114.8(17)
C4 C3 H3A 108.5
C4 C3 H3B 108.6
H3A C3 H3B 107.5
C4 N1 H1D 109.5
C4 N1 H1E 109.5
H1D N1 H1E 109.5
H60A C60 H60B 108.8
C59 C60 H60A 110.7
C59 C60 H60B 110.7
C61 C60 H60A 110.8
C61 C60 H60B 110.7
C61 C60 C59 105(3)
O5 C6 C8 112.2(17)
O5 C6 H6A 109.1
O5 C6 H6B 109.2
C8 C6 H6A 109.1
C8 C6 H6B 109.2
H6A C6 H6B 107.9
C80 C81 H81A 108.5
C80 C81 H81B 108.6
H81A C81 H81B 107.6
C82 C81 C80 115(2)
C82 C81 H81A 108.6
C82 C81 H81B 108.5
N3 C28 C29 117.0(17)
N3 C28 H28A 108.1
N3 C28 H28B 108.0
C29 C28 H28A 108.0
C29 C28 H28B 108.0
H28A C28 H28B 107.3
N5 C63 H63A 107.8
N5 C63 H63B 107.8
H63A C63 H63B 107.1
C64 C63 N5 118.1(19)
C64 C63 H63A 107.8
C64 C63 H63B 107.8
N3 C25 H25A 108.5
N3 C25 H25B 108.4
N3 C25 C26 115(3)
H25A C25 H25B 107.5
C26 C25 H25A 108.4
C26 C25 H25B 108.5
C32 C33 H33A 109.3
C32 C33 H33B 109.4
H33A C33 H33B 108.0
C34 C33 C32 111(2)
C34 C33 H33A 109.4
C34 C33 H33B 109.3
C22 C23 H23A 108.4
C22 C23 H23B 108.4
C22 C23 C24 115(2)
H23A C23 H23B 107.5
C24 C23 H23A 108.4
C24 C23 H23B 108.4
C88 C89 H89A 109.3
C88 C89 H89B 109.2
H89A C89 H89B 107.9
C90 C89 C88 112(3)
C90 C89 H89A 109.3
C90 C89 H89B 109.1
C105 C106 H10P 109.5
C105 C106 H10Q 109.5
C105 C106 H10R 109.5
H10P C106 H10Q 109.5
H10P C106 H10R 109.5
H10Q C106 H10R 109.5
C33 C34 H34A 108.5
C33 C34 H34B 108.5
C33 C34 C35 115(3)
H34A C34 H34B 107.5
C35 C34 H34A 108.5
C35 C34 H34B 108.6
C99 C100 H10S 109.0
C99 C100 H10T 109.0
C99 C100 C101 113(3)
H10S C100 H10T 107.8
C101 C100 H10S 109.1
C101 C100 H10T 109.0
N6 C71 H71A 108.8
N6 C71 H71B 108.7
N6 C71 C72 114(2)
H71A C71 H71B 107.7
C72 C71 H71A 108.8
C72 C71 H71B 108.8
N7 C87 C88 114.5(18)
N7 C87 H87A 108.7
N7 C87 H87B 108.6
C88 C87 H87A 108.6
C88 C87 H87B 108.6
H87A C87 H87B 107.6
C100 C101 H10U 108.5
C100 C101 H10V 108.5
H10U C101 H10V 107.5
C102 C101 C100 115(3)
C102 C101 H10U 108.4
C102 C101 H10V 108.5
C75 C76 H76A 109.2
C75 C76 H76B 109.2
C75 C76 C77 112(3)
H76A C76 H76B 107.9
C77 C76 H76A 109.2
C77 C76 H76B 109.2
C25 C26 H26A 110.3
C25 C26 H26B 110.2
H26A C26 H26B 108.5
C27 C26 C25 107(4)
C27 C26 H26A 110.3
C27 C26 H26B 110.3
C101 C102 H10W 109.5
C101 C102 H10X 109.5
C101 C102 H10Y 109.4
H10W C102 H10X 109.5
H10W C102 H10Y 109.5
H10X C102 H10Y 109.5
C98 C97 H97A 109.2
C98 C97 H97B 109.2
C96 C97 C98 112(2)
C96 C97 H97A 109.2
C96 C97 H97B 109.2
H97A C97 H97B 107.9
H86A C86 H86B 109.5
H86A C86 H86C 109.5
H86B C86 H86C 109.5
C85 C86 H86A 109.5
C85 C86 H86B 109.5
C85 C86 H86C 109.4
C29 C30 H30A 109.5
C29 C30 H30B 109.5
C29 C30 C31 111(3)
H30A C30 H30B 108.1
C31 C30 H30A 109.4
C31 C30 H30B 109.6
N6 C67 H67A 108.4
N6 C67 H67B 108.4
C68 C67 N6 115(2)
C68 C67 H67A 108.4
C68 C67 H67B 108.4
H67A C67 H67B 107.5
N5 C59 C60 115(2)
N5 C59 H59A 108.5
N5 C59 H59B 108.4
C60 C59 H59A 108.4
C60 C59 H59B 108.4
H59A C59 H59B 107.5
C43 C44 H44A 110.5
C43 C44 H44B 110.4
H44A C44 H44B 108.6
C45 C44 C43 106(2)
C45 C44 H44A 110.5
C45 C44 H44B 110.4
C60 C61 H61A 107.9
C60 C61 H61B 107.9
C60 C61 C62 118(3)
H61A C61 H61B 107.2
C62 C61 H61A 108.0
C62 C61 H61B 107.9
C18 C19 H19A 107.6
C18 C19 H19B 107.6
C18 C19 C20 119(3)
H19A C19 H19B 107.0
C20 C19 H19A 107.6
C20 C19 H19B 107.6
C81 C82 H82A 109.5
C81 C82 H82B 109.4
C81 C82 H82C 109.5
H82A C82 H82B 109.5
H82A C82 H82C 109.5
H82B C82 H82C 109.5
H58A C58 H58B 109.5
H58A C58 H58C 109.5
H58B C58 H58C 109.5
C57 C58 H58A 109.5
C57 C58 H58B 109.5
C57 C58 H58C 109.5
C23 C24 H24A 109.5
C23 C24 H24B 109.5
C23 C24 H24C 109.5
H24A C24 H24B 109.5
H24A C24 H24C 109.5
H24B C24 H24C 109.5
H74A C74 H74B 109.5
H74A C74 H74C 109.5
H74B C74 H74C 109.5
C73 C74 H74A 109.5
C73 C74 H74B 109.5
C73 C74 H74C 109.4
C113 C114 H11I 109.5
C113 C114 H11J 109.5
C113 C114 H11K 109.5
H11I C114 H11J 109.5
H11I C114 H11K 109.5
H11J C114 H11K 109.5
C43 N4 C47 113.0(19)
C43 N4 C0AA 109.3(19)
C43 N4 C40 110(2)
C0AA N4 C47 109(2)
C40 N4 C47 104.6(17)
C40 N4 C0AA 112(2)
C76 C77 H77A 110.3
C76 C77 H77B 110.3
H77A C77 H77B 108.5
C78 C77 C76 107(4)
C78 C77 H77A 110.3
C78 C77 H77B 110.2
N5 C55 C56 114.0(17)
N5 C55 H55A 108.8
N5 C55 H55B 108.8
C56 C55 H55A 108.8
C56 C55 H55B 108.8
H55A C55 H55B 107.7
C61 C62 H62A 109.4
C61 C62 H62B 109.4
C61 C62 H62C 109.5
H62A C62 H62B 109.5
H62A C62 H62C 109.5
H62B C62 H62C 109.5
C34 C35 H35A 109.4
C34 C35 H35B 109.5
C34 C35 H35C 109.5
H35A C35 H35B 109.5
H35A C35 H35C 109.5
H35B C35 H35C 109.5
C68 C69 H69A 109.0
C68 C69 H69B 108.9
H69A C69 H69B 107.8
C70 C69 C68 113(3)
C70 C69 H69A 109.0
C70 C69 H69B 108.9
C74 C73 H73A 109.1
C74 C73 H73B 109.0
C74 C73 C72 113(3)
H73A C73 H73B 107.8
C72 C73 H73A 109.0
C72 C73 H73B 109.0
N4 C0AA H0AA 108.5
N4 C0AA H0AB 108.6
H0AA C0AA H0AB 107.5
C37 C0AA N4 115(3)
C37 C0AA H0AA 108.5
C37 C0AA H0AB 108.6
C84 C85 C86 116(2)
C84 C85 H85A 108.3
C84 C85 H85B 108.3
C86 C85 H85A 108.2
C86 C85 H85B 108.3
H85A C85 H85B 107.4
C56 C57 H57A 109.3
C56 C57 H57B 109.3
C58 C57 C56 112(3)
C58 C57 H57A 109.3
C58 C57 H57B 109.3
H57A C57 H57B 107.9
C125 N10 C124 123(4)
C125 N10 C123 115(3)
C124 N10 C123 121(4)
N4 C40 H40A 108.6
N4 C40 H40B 108.6
H40A C40 H40B 107.6
C41 C40 N4 115(2)
C41 C40 H40A 108.6
C41 C40 H40B 108.7
C63 C64 H64A 108.9
C63 C64 H64B 109.0
C63 C64 C65 113(3)
H64A C64 H64B 107.7
C65 C64 H64A 108.8
C65 C64 H64B 109.0
N11 C121 H12C 109.3
N11 C121 H12D 109.5
N11 C121 H12E 109.5
H12C C121 H12D 109.5
H12C C121 H12E 109.5
H12D C121 H12E 109.5
C93 C94 H94A 109.5
C93 C94 H94B 109.5
C93 C94 H94C 109.5
H94A C94 H94B 109.5
H94A C94 H94C 109.5
H94B C94 H94C 109.5
H66A C66 H66B 109.5
H66A C66 H66C 109.5
H66B C66 H66C 109.5
C65 C66 H66A 109.6
C65 C66 H66B 109.5
C65 C66 H66C 109.4
C69 C70 H70A 109.5
C69 C70 H70B 109.4
C69 C70 H70C 109.5
H70A C70 H70B 109.5
H70A C70 H70C 109.5
H70B C70 H70C 109.5
C71 C72 H72A 109.8
C71 C72 H72B 109.8
C73 C72 C71 109(3)
C73 C72 H72A 109.8
C73 C72 H72B 109.8
H72A C72 H72B 108.3
C44 C45 H45A 109.9
C44 C45 H45B 109.9
C44 C45 C46 109(3)
H45A C45 H45B 108.3
C46 C45 H45A 110.0
C46 C45 H45B 109.9
N11 C122 H122 123.7
N11 C122 O4AA 113(4)
O4AA C122 H122 123.7
C109 C110 H11L 109.5
C109 C110 H11M 109.5
C109 C110 H11N 109.4
H11L C110 H11M 109.5
H11L C110 H11N 109.5
H11M C110 H11N 109.5
O49 C125 N10 130(3)
O49 C125 H125 115.0
N10 C125 H125 115.0
C51 C52 H52A 109.4
C51 C52 H52B 109.5
H52A C52 H52B 108.0
C53 C52 C51 111(3)
C53 C52 H52A 109.4
C53 C52 H52B 109.4
C48 C49 H49A 109.5
C48 C49 H49B 109.4
C48 C49 C50 111(3)
H49A C49 H49B 108.0
C50 C49 H49A 109.5
C50 C49 H49B 109.3
C45 C46 H46A 109.5
C45 C46 H46B 109.6
C45 C46 H46C 109.4
H46A C46 H46B 109.5
H46A C46 H46C 109.5
H46B C46 H46C 109.5
C40 C41 H41A 110.6
C40 C41 H41B 110.5
C40 C41 C1AA 106(3)
H41A C41 H41B 108.7
C1AA C41 H41A 110.6
C1AA C41 H41B 110.4
C49 C50 H50A 109.5
C49 C50 H50B 109.5
C49 C50 H50C 109.4
H50A C50 H50B 109.5
H50A C50 H50C 109.5
H50B C50 H50C 109.5
C64 C65 C66 115(3)
C64 C65 H65A 108.4
C64 C65 H65B 108.7
C66 C65 H65A 108.5
C66 C65 H65B 108.6
H65A C65 H65B 107.6
C89 C90 H90A 109.6
C89 C90 H90B 109.4
C89 C90 H90C 109.4
H90A C90 H90B 109.5
H90A C90 H90C 109.5
H90B C90 H90C 109.5
C26 C27 H27A 108.8
C26 C27 H27B 108.8
H27A C27 H27B 107.6
C36 C27 C26 114(5)
C36 C27 H27A 108.8
C36 C27 H27B 108.9
C30 C31 H31A 109.4
C30 C31 H31B 109.5
C30 C31 H31C 109.6
H31A C31 H31B 109.5
H31A C31 H31C 109.5
H31B C31 H31C 109.5
H39A C39 H39B 109.5
H39A C39 H39C 109.5
H39B C39 H39C 109.5
C38 C39 H39A 109.5
C38 C39 H39B 109.5
C38 C39 H39C 109.4
C39 C38 H38A 109.0
C39 C38 H38B 109.0
H38A C38 H38B 107.8
C37 C38 C39 113(4)
C37 C38 H38A 109.0
C37 C38 H38B 109.0
C9 C10 H10A 109.5
C9 C10 H10B 109.4
C9 C10 H10C 109.5
H10A C10 H10B 109.5
H10A C10 H10C 109.5
H10B C10 H10C 109.5
C0AA C37 H37A 107.4
C0AA C37 H37B 107.5
C38 C37 C0AA 119(5)
C38 C37 H37A 107.5
C38 C37 H37B 107.5
H37A C37 H37B 107.0
C77 C78 H78A 109.4
C77 C78 H78B 109.5
C77 C78 H78C 109.5
H78A C78 H78B 109.5
H78A C78 H78C 109.5
H78B C78 H78C 109.5
N11 C120 H12F 109.4
N11 C120 H12G 109.7
N11 C120 H12H 109.3
H12F C120 H12G 109.5
H12F C120 H12H 109.5
H12G C120 H12H 109.5
H11O C117 H11P 109.5
H11O C117 H11Q 109.5
H11P C117 H11Q 109.5
N9 C117 H11O 109.4
N9 C117 H11P 109.4
N9 C117 H11Q 109.6
C117 N9 C119 134(4)
C117 N9 C118 119(5)
C119 N9 C118 106(5)
N10 C124 H12I 109.6
N10 C124 H12J 109.4
N10 C124 H12K 109.4
H12I C124 H12J 109.5
H12I C124 H12K 109.5
H12J C124 H12K 109.5
C41 C1AA H1AA 107.3
C41 C1AA H1AB 107.6
H1AA C1AA H1AB 107.0
C42 C1AA C41 119(5)
C42 C1AA H1AA 107.1
C42 C1AA H1AB 108.2
O50 C119 N9 114(5)
O50 C119 H119 122.7
N9 C119 H119 123.4
C19 C20 H20A 109.5
C19 C20 H20B 109.5
C19 C20 H20C 109.4
H20A C20 H20B 109.5
H20A C20 H20C 109.5
H20B C20 H20C 109.5
N10 C123 H12L 109.4
N10 C123 H12M 109.5
N10 C123 H12N 109.5
H12L C123 H12M 109.5
H12L C123 H12N 109.5
H12M C123 H12N 109.5
H54A C54 H54B 109.5
H54A C54 H54C 109.5
H54B C54 H54C 109.5
C53 C54 H54A 109.5
C53 C54 H54B 109.5
C53 C54 H54C 109.5
N9 C118 H11R 111.0
N9 C118 H11S 110.3
N9 C118 H11T 107.4
H11R C118 H11S 109.3
H11R C118 H11T 109.5
H11S C118 H11T 109.2
C52 C53 C54 123(4)
C52 C53 H53A 106.5
C52 C53 H53B 106.5
C54 C53 H53A 106.4
C54 C53 H53B 106.5
H53A C53 H53B 106.5
C27 C36 H36A 109.5
C27 C36 H36B 109.7
C27 C36 H36C 109.3
H36A C36 H36B 109.5
H36A C36 H36C 109.5
H36B C36 H36C 109.5
C1AA C42 H42A 109.5
C1AA C42 H42B 108.8
C1AA C42 H42C 110.1
H42A C42 H42B 109.5
H42A C42 H42C 109.5
H42B C42 H42C 109.5

loop_
_geom_bond_atom_site_label_1
_geom_bond_atom_site_label_2
_geom_bond_distance
Mo7 O36 1.914(13)
Mo7 O38 1.699(15)
Mo7 O30 2.330(11)
Mo7 O31 1.937(12)
Mo7 O37 1.708(15)
Mo7 O25 2.361(12)
Mo11 O27 2.370(11)
Mo11 O46 1.702(16)
Mo11 O35 1.930(12)
Mo11 O29 2.360(13)
Mo11 O34 1.923(13)
Mo11 O45 1.696(19)
Mo8 O28 2.316(13)
Mo8 O39 1.709(16)
Mo8 O31 1.907(13)
Mo8 O25 2.351(12)
Mo8 O32 1.914(13)
Mo8 O40 1.677(17)
Mo10 O26 2.373(12)
Mo10 O33 1.925(13)
Mo10 O29 2.342(13)
Mo10 O34 1.911(12)
Mo10 O43 1.681(16)
Mo10 O44 1.699(17)
Mo5 O2 2.357(12)
Mo5 O6 2.354(12)
Mo5 O11 1.920(14)
Mo5 O10 1.925(12)
Mo5 O22 1.709(15)
Mo5 O21 1.707(16)
Mo9 O26 2.347(12)
Mo9 O33 1.913(14)
Mo9 O28 2.368(13)
Mo9 O32 1.924(13)
Mo9 O42 1.717(16)
Mo9 O41 1.729(16)
Mo4 O2 2.360(12)
Mo4 O5 2.331(12)
Mo4 O9 1.926(13)
Mo4 O10 1.921(13)
Mo4 O20 1.709(13)
Mo4 O19 1.673(15)
Mo1 O4 2.346(12)
Mo1 O3 2.326(12)
Mo1 O12 1.900(13)
Mo1 O7 1.940(13)
Mo1 O13 1.702(14)
Mo1 O14 1.729(17)
Mo12 O27 2.356(11)
Mo12 O36 1.925(13)
Mo12 O30 2.360(11)
Mo12 O48 1.717(12)
Mo12 O35 1.894(12)
Mo12 O47 1.703(14)
Mo2 O4 2.313(12)
Mo2 O1 2.349(12)
Mo2 O7 1.913(14)
Mo2 O15 1.708(17)
Mo2 O8 1.934(14)
Mo2 O16 1.73(2)
Mo3 O5 2.335(12)
Mo3 O1 2.357(13)
Mo3 O9 1.939(14)
Mo3 O8 1.900(13)
Mo3 O17 1.717(16)
Mo3 O18 1.669(18)
Mo6 O3 2.324(12)
Mo6 O12 1.947(13)
Mo6 O6 2.342(13)
Mo6 O11 1.902(15)
Mo6 O24 1.756(17)
Mo6 O23 1.738(19)
Al1 O4 1.910(13)
Al1 O2 1.879(13)
Al1 O5 1.880(14)
Al1 O3 1.892(13)
Al1 O1 1.871(13)
Al1 O6 1.904(13)
Al2 O27 1.890(12)
Al2 O26 1.890(13)
Al2 O28 1.902(14)
Al2 O30 1.897(13)
Al2 O29 1.880(14)
Al2 O25 1.886(13)
O4 C5 1.46(3)
O2 C2 1.47(2)
O27 C13 1.43(2)
O5 C6 1.46(2)
O26 C12 1.40(2)
O3 C3 1.50(2)
O1 C1 1.44(2)
O28 C15 1.44(3)
O30 C17 1.46(2)
O6 C7 1.42(2)
O29 C16 1.46(3)
C107 H10D 0.9700
C107 H10E 0.9700
C107 N8 1.51(2)
C107 C108 1.52(3)
O25 C11 1.47(2)
N5 C51 1.55(3)
N5 C63 1.53(3)
N5 C59 1.51(3)
N5 C55 1.52(3)
N8 C111 1.53(2)
N8 C103 1.53(2)
N8 C99 1.51(2)
N7 C83 1.51(3)
N7 C91 1.51(3)
N7 C95 1.51(3)
N7 C87 1.48(3)
C105 H10F 0.9700
C105 H10G 0.9700
C105 C104 1.52(3)
C105 C106 1.53(3)
C13 H13A 0.9700
C13 H13B 0.9700
C13 C14 1.52(3)
C104 H10H 0.9700
C104 H10I 0.9700
C104 C103 1.53(2)
C83 H83A 0.9700
C83 H83B 0.9700
C83 C84 1.54(3)
C8 C5 1.55(3)
C8 C7 1.51(3)
C8 C9 1.54(3)
C8 C6 1.56(3)
C11 H11A 0.9700
C11 H11B 0.9700
C11 C14 1.49(3)
C111 H11C 0.9700
C111 H11D 0.9700
C111 C112 1.53(3)
C4 C2 1.57(3)
C4 C1 1.56(3)
C4 C3 1.47(3)
C4 N1 1.58(3)
C108 H10J 0.9700
C108 H10K 0.9700
C108 C109 1.47(3)
C12 H12A 0.9700
C12 H12B 0.9700
C12 C14 1.53(3)
C91 H91A 0.9700
C91 H91B 0.9700
C91 C92 1.52(4)
C15 H15A 0.9700
C15 H15B 0.9700
C15 C18 1.52(3)
C103 H10L 0.9700
C103 H10M 0.9700
C17 H17A 0.9700
C17 H17B 0.9700
C17 C18 1.51(3)
C112 H11E 0.9700
C112 H11F 0.9700
C112 C113 1.47(3)
C16 H16A 0.9700
C16 H16B 0.9700
C16 C18 1.56(3)
C5 H5A 0.9700
C5 H5B 0.9700
C56 H56A 0.9700
C56 H56B 0.9700
C56 C55 1.55(3)
C56 C57 1.58(4)
C99 H99A 0.9700
C99 H99B 0.9700
C99 C100 1.54(4)
C48 H48A 0.9700
C48 H48B 0.9700
C48 C47 1.58(4)
C48 C49 1.51(5)
C21 H21A 0.9700
C21 H21B 0.9700
C21 N3 1.51(2)
C21 C22 1.52(3)
C14 N2 1.52(3)
C109 H10N 0.9700
C109 H10O 0.9700
C109 C110 1.44(3)
C43 H43A 0.9700
C43 H43B 0.9700
C43 C44 1.55(5)
C43 N4 1.47(3)
N6 C79 1.52(3)
N6 C75 1.53(3)
N6 C71 1.51(3)
N6 C67 1.54(3)
C92 H92A 0.9700
C92 H92B 0.9700
C92 C93 1.51(4)
C2 H2D 0.9700
C2 H2E 0.9700
N11 C121 1.38(5)
N11 C122 1.31(5)
N11 C120 1.47(5)
C51 H51A 0.9700
C51 H51B 0.9700
C51 C52 1.48(4)
C1 H1A 0.9700
C1 H1B 0.9700
C32 H32A 0.9700
C32 H32B 0.9700
C32 N3 1.53(3)
C32 C33 1.51(3)
C47 H47A 0.9700
C47 H47B 0.9700
C47 N4 1.56(3)
N2 H2B 0.8900
N2 H2C 0.8900
C79 H79A 0.9700
C79 H79B 0.9700
C79 C80 1.45(4)
N3 C28 1.50(3)
N3 C25 1.49(3)
C29 H29A 0.9700
C29 H29B 0.9700
C29 C28 1.52(3)
C29 C30 1.50(4)
C18 C19 1.48(4)
C80 H80A 0.9700
C80 H80B 0.9700
C80 C81 1.59(3)
C113 H11G 0.9700
C113 H11H 0.9700
C113 C114 1.55(3)
C95 H95A 0.9700
C95 H95B 0.9700
C95 C96 1.50(3)
C93 H93A 0.9700
C93 H93B 0.9700
C93 C94 1.38(5)
C7 H7A 0.9700
C7 H7B 0.9700
C98 H98A 0.9600
C98 H98B 0.9600
C98 H98C 0.9600
C98 C97 1.55(4)
C22 H22A 0.9700
C22 H22B 0.9700
C22 C23 1.50(3)
C75 H75A 0.9700
C75 H75B 0.9700
C75 C76 1.54(4)
C88 H88A 0.9700
C88 H88B 0.9700
C88 C89 1.55(4)
C88 C87 1.56(3)
C84 H84A 0.9700
C84 H84B 0.9700
C84 C85 1.47(4)
C96 H96A 0.9700
C96 H96B 0.9700
C96 C97 1.52(3)
C9 H9A 0.9700
C9 H9B 0.9700
C9 C10 1.53(5)
C68 H68A 0.9700
C68 H68B 0.9700
C68 C67 1.46(3)
C68 C69 1.56(4)
C3 H3A 0.9700
C3 H3B 0.9700
N1 H1D 0.8900
N1 H1E 0.8900
C60 H60A 0.9700
C60 H60B 0.9700
C60 C59 1.61(4)
C60 C61 1.54(4)
C6 H6A 0.9700
C6 H6B 0.9700
C81 H81A 0.9700
C81 H81B 0.9700
C81 C82 1.51(4)
C28 H28A 0.9700
C28 H28B 0.9700
C63 H63A 0.9700
C63 H63B 0.9700
C63 C64 1.48(4)
C25 H25A 0.9700
C25 H25B 0.9700
C25 C26 1.57(4)
C33 H33A 0.9700
C33 H33B 0.9700
C33 C34 1.49(4)
C23 H23A 0.9700
C23 H23B 0.9700
C23 C24 1.54(4)
C89 H89A 0.9700
C89 H89B 0.9700
C89 C90 1.50(5)
C106 H10P 0.9600
C106 H10Q 0.9600
C106 H10R 0.9600
C34 H34A 0.9700
C34 H34B 0.9700
C34 C35 1.49(4)
C100 H10S 0.9700
C100 H10T 0.9700
C100 C101 1.54(4)
C71 H71A 0.9700
C71 H71B 0.9700
C71 C72 1.54(4)
C87 H87A 0.9700
C87 H87B 0.9700
C101 H10U 0.9700
C101 H10V 0.9700
C101 C102 1.45(4)
C76 H76A 0.9700
C76 H76B 0.9700
C76 C77 1.55(5)
C26 H26A 0.9700
C26 H26B 0.9700
C26 C27 1.53(6)
C102 H10W 0.9600
C102 H10X 0.9600
C102 H10Y 0.9600
C97 H97A 0.9700
C97 H97B 0.9700
C86 H86A 0.9600
C86 H86B 0.9600
C86 H86C 0.9600
C86 C85 1.53(3)
C30 H30A 0.9700
C30 H30B 0.9700
C30 C31 1.53(5)
C67 H67A 0.9700
C67 H67B 0.9700
C59 H59A 0.9700
C59 H59B 0.9700
C44 H44A 0.9700
C44 H44B 0.9700
C44 C45 1.53(5)
C61 H61A 0.9700
C61 H61B 0.9700
C61 C62 1.54(5)
C19 H19A 0.9700
C19 H19B 0.9700
C19 C20 1.515(14)
C82 H82A 0.9600
C82 H82B 0.9600
C82 H82C 0.9600
C58 H58A 0.9600
C58 H58B 0.9600
C58 H58C 0.9600
C58 C57 1.47(6)
C24 H24A 0.9600
C24 H24B 0.9600
C24 H24C 0.9600
O49 C125 1.17(4)
C74 H74A 0.9600
C74 H74B 0.9600
C74 H74C 0.9600
C74 C73 1.48(5)
C114 H11I 0.9600
C114 H11J 0.9600
C114 H11K 0.9600
N4 C0AA 1.56(3)
N4 C40 1.55(3)
C77 H77A 0.9700
C77 H77B 0.9700
C77 C78 1.42(6)
C55 H55A 0.9700
C55 H55B 0.9700
C62 H62A 0.9600
C62 H62B 0.9600
C62 H62C 0.9600
C35 H35A 0.9600
C35 H35B 0.9600
C35 H35C 0.9600
C69 H69A 0.9700
C69 H69B 0.9700
C69 C70 1.48(4)
C73 H73A 0.9700
C73 H73B 0.9700
C73 C72 1.50(4)
C0AA H0AA 0.9700
C0AA H0AB 0.9700
C0AA C37 1.44(5)
C85 H85A 0.9700
C85 H85B 0.9700
C57 H57A 0.9700
C57 H57B 0.9700
N10 C125 1.35(5)
N10 C124 1.42(5)
N10 C123 1.47(7)
C40 H40A 0.9700
C40 H40B 0.9700
C40 C41 1.46(5)
C64 H64A 0.9700
C64 H64B 0.9700
C64 C65 1.48(4)
C121 H12C 0.9600
C121 H12D 0.9600
C121 H12E 0.9600
C94 H94A 0.9600
C94 H94B 0.9600
C94 H94C 0.9600
C66 H66A 0.9600
C66 H66B 0.9600
C66 H66C 0.9600
C66 C65 1.52(5)
C70 H70A 0.9601
C70 H70B 0.9601
C70 H70C 0.9601
C72 H72A 0.9700
C72 H72B 0.9700
C45 H45A 0.9700
C45 H45B 0.9700
C45 C46 1.53(6)
C122 H122 0.9300
C122 O4AA 1.41(6)
C110 H11L 0.9600
C110 H11M 0.9600
C110 H11N 0.9600
C125 H125 0.9300
C52 H52A 0.9700
C52 H52B 0.9700
C52 C53 1.43(5)
O50 C119 1.21(6)
C49 H49A 0.9700
C49 H49B 0.9700
C49 C50 1.53(6)
C46 H46A 0.9600
C46 H46B 0.9600
C46 H46C 0.9600
C41 H41A 0.9700
C41 H41B 0.9700
C41 C1AA 1.533(14)
C50 H50A 0.9600
C50 H50B 0.9600
C50 H50C 0.9600
C65 H65A 0.9700
C65 H65B 0.9700
C90 H90A 0.9600
C90 H90B 0.9600
C90 H90C 0.9600
C27 H27A 0.9700
C27 H27B 0.9700
C27 C36 1.49(7)
C31 H31A 0.9600
C31 H31B 0.9600
C31 H31C 0.9600
C39 H39A 0.9600
C39 H39B 0.9600
C39 H39C 0.9600
C39 C38 1.523(14)
C38 H38A 0.9700
C38 H38B 0.9700
C38 C37 1.39(7)
C10 H10A 0.9600
C10 H10B 0.9600
C10 H10C 0.9600
C37 H37A 0.9700
C37 H37B 0.9700
C78 H78A 0.9600
C78 H78B 0.9600
C78 H78C 0.9600
C120 H12F 0.9600
C120 H12G 0.9600
C120 H12H 0.9600
C117 H11O 0.9600
C117 H11P 0.9600
C117 H11Q 0.9600
C117 N9 1.36(6)
N9 C119 1.38(6)
N9 C118 1.42(7)
C124 H12I 0.9600
C124 H12J 0.9600
C124 H12K 0.9600
C1AA H1AA 0.9700
C1AA H1AB 0.9700
C1AA C42 1.527(14)
C119 H119 0.9300
C20 H20A 0.9600
C20 H20B 0.9600
C20 H20C 0.9600
C123 H12L 0.9600
C123 H12M 0.9600
C123 H12N 0.9600
C54 H54A 0.9600
C54 H54B 0.9600
C54 H54C 0.9600
C54 C53 1.517(14)
C118 H11R 0.9612
C118 H11S 0.9611
C118 H11T 0.9608
C53 H53A 0.9700
C53 H53B 0.9700
C36 H36A 0.9600
C36 H36B 0.9600
C36 H36C 0.9600
C42 H42A 0.9600
C42 H42B 0.9600
C42 H42C 0.9600
